data_7044235
loop_
_publ_author_name
'Ferrer, Montserrat'
'Gim\'enez, Leticia'
'Guti\'errez, Albert'
'Lima, J. C. Carlos'
'Rodriguez, Laura'
'Martinez, Manuel'
'Mart\'in, Avelino'
'Puttreddy, Rakesh'
'Rissanen, Kari'

_publ_section_title
;
 Polypyridyl-functionalizated alkynyl gold(I) metallaligands supported by
 tri- and tetradentate phosphanes
;
_journal_name_full 'Dalton Trans.'
_journal_paper_doi 10.1039/C7DT02732J
_journal_year 2017
_chemical_formula_moiety '4(C101 H76 Au4 N8 P4), 7(C H2 Cl2)'
_chemical_formula_sum 'C411 H318 Au16 Cl14 N32 P16'
_chemical_formula_weight 9848.24
_chemical_name_systematic
;
 ?
;
_space_group_crystal_system monoclinic
_space_group_IT_number 14
_space_group_name_Hall '-P 2ybc'
_space_group_name_H-M_alt 'P 1 21/c 1'
_symmetry_space_group_name_Hall '-P 2ybc'
_symmetry_space_group_name_H-M 'P 1 21/c 1'
_atom_sites_solution_hydrogens geom
_audit_creation_date 2017-07-11
_audit_creation_method
;
Olex2 1.2
(compiled 2016.08.25 svn.r3337 for OlexSys, GUI svn.r5103)
;
_audit_update_record
;
2017-07-13 deposited with the CCDC.
2017-09-13 downloaded from the CCDC.
;
_cell_angle_alpha 90
_cell_angle_beta 105.877(3)
_cell_angle_gamma 90
_cell_formula_units_Z 2
_cell_length_a 33.1673(9)
_cell_length_b 17.3472(5)
_cell_length_c 34.8570(14)
_cell_measurement_reflns_used 22386
_cell_measurement_temperature 120
_cell_measurement_theta_max 76.0630
_cell_measurement_theta_min 3.2850
_cell_volume 19290.2(11)
_computing_cell_refinement
;
CrysAlisPro, Agilent Technologies,
Version 1.171.37.31 (release 14-01-2014 CrysAlis171 .NET)
(compiled Jan 14 2014,18:38:05)
;
_computing_data_collection
;
CrysAlisPro, Agilent Technologies,
Version 1.171.37.31 (release 14-01-2014 CrysAlis171 .NET)
(compiled Jan 14 2014,18:38:05)
;
_computing_data_reduction
;
CrysAlisPro, Agilent Technologies,
Version 1.171.37.31 (release 14-01-2014 CrysAlis171 .NET)
(compiled Jan 14 2014,18:38:05)
;
_computing_molecular_graphics 'Olex2 (Dolomanov et al., 2009)'
_computing_publication_material 'Olex2 (Dolomanov et al., 2009)'
_computing_structure_refinement 'ShelXL (Sheldrick, 2015)'
_computing_structure_solution
;
Superflip (Palatinus & Chapuis, 2007;Palatinus & van der Lee, 2008;
Palatinus et al., 2012)
;
_diffrn_ambient_environment air
_diffrn_ambient_temperature 120.0
_diffrn_detector 'CCD plate'
_diffrn_detector_area_resol_mean 5.1977
_diffrn_detector_type Atlas
_diffrn_measured_fraction_theta_full 0.993
_diffrn_measured_fraction_theta_max 0.993
_diffrn_measurement_details
;
#__ type_ start__ end____ width___ exp.time_
  1 omega  -49.00   33.00   1.0000   10.0000
omega____ theta____ kappa____ phi______ frames
    -      -41.1176   37.0000    0.0000 82

#__ type_ start__ end____ width___ exp.time_
  2 omega -107.00  -14.00   1.0000   10.0000
omega____ theta____ kappa____ phi______ frames
    -      -41.1176  -57.0000 -150.0000 93

#__ type_ start__ end____ width___ exp.time_
  3 omega   55.00   93.00   1.0000   10.0000
omega____ theta____ kappa____ phi______ frames
    -       41.1176 -125.0000 -180.0000 38

#__ type_ start__ end____ width___ exp.time_
  4 omega   36.00   93.00   1.0000   50.0000
omega____ theta____ kappa____ phi______ frames
    -      112.0000 -111.0000  150.0000 57

#__ type_ start__ end____ width___ exp.time_
  5 omega   29.00   60.00   1.0000   50.0000
omega____ theta____ kappa____ phi______ frames
    -      112.0000  -94.0000   30.0000 31

#__ type_ start__ end____ width___ exp.time_
  6 omega   65.00  109.00   1.0000   50.0000
omega____ theta____ kappa____ phi______ frames
    -      112.0000  -94.0000   30.0000 44

#__ type_ start__ end____ width___ exp.time_
  7 omega   86.00  174.00   1.0000   50.0000
omega____ theta____ kappa____ phi______ frames
    -      112.0000   45.0000  -90.0000 88

#__ type_ start__ end____ width___ exp.time_
  8 omega   39.00   90.00   1.0000   50.0000
omega____ theta____ kappa____ phi______ frames
    -      112.0000  -30.0000   90.0000 51

#__ type_ start__ end____ width___ exp.time_
  9 omega   39.00   94.00   1.0000   50.0000
omega____ theta____ kappa____ phi______ frames
    -      112.0000  -45.0000  150.0000 55

#__ type_ start__ end____ width___ exp.time_
 10 omega   39.00   99.00   1.0000   50.0000
omega____ theta____ kappa____ phi______ frames
    -      112.0000  -45.0000    0.0000 60
;
_diffrn_measurement_device 'four-circle diffractometer'
_diffrn_measurement_device_type 'SuperNova, Dual, Cu at zero, Atlas'
_diffrn_measurement_method '\w scans'
_diffrn_orient_matrix_UB_11 0.0281350000
_diffrn_orient_matrix_UB_12 -0.0182585000
_diffrn_orient_matrix_UB_13 0.0421274000
_diffrn_orient_matrix_UB_21 -0.0392933000
_diffrn_orient_matrix_UB_22 -0.0121176000
_diffrn_orient_matrix_UB_23 0.0148078000
_diffrn_orient_matrix_UB_31 -0.0004002000
_diffrn_orient_matrix_UB_32 -0.0859393000
_diffrn_orient_matrix_UB_33 -0.0109366000
_diffrn_radiation_monochromator mirror
_diffrn_radiation_probe x-ray
_diffrn_radiation_type CuK\a
_diffrn_radiation_wavelength 1.54184
_diffrn_reflns_av_R_equivalents 0.0379
_diffrn_reflns_av_unetI/netI 0.0590
_diffrn_reflns_Laue_measured_fraction_full 0.993
_diffrn_reflns_Laue_measured_fraction_max 0.993
_diffrn_reflns_limit_h_max 28
_diffrn_reflns_limit_h_min -39
_diffrn_reflns_limit_k_max 13
_diffrn_reflns_limit_k_min -20
_diffrn_reflns_limit_l_max 40
_diffrn_reflns_limit_l_min -41
_diffrn_reflns_number 60809
_diffrn_reflns_point_group_measured_fraction_full 0.993
_diffrn_reflns_point_group_measured_fraction_max 0.993
_diffrn_reflns_theta_full 66.749
_diffrn_reflns_theta_max 66.749
_diffrn_reflns_theta_min 3.260
_diffrn_source 'sealed X-ray tube'
_diffrn_source_type 'SuperNova (Cu) X-ray Source'
_exptl_absorpt_coefficient_mu 13.090
_exptl_absorpt_correction_T_max 0.305
_exptl_absorpt_correction_T_min 0.144
_exptl_absorpt_correction_type gaussian
_exptl_absorpt_process_details
;
CrysAlisPro, Agilent Technologies,
Version 1.171.37.31 (release 14-01-2014 CrysAlis171 .NET)
(compiled Jan 14 2014,18:38:05)
Numerical absorption correction based on gaussian integration over
            a multifaceted crystal model
Empirical absorption correction using spherical harmonics,
 implemented in SCALE3 ABSPACK scaling algorithm.
;
_exptl_crystal_colour yellow
_exptl_crystal_colour_primary yellow
_exptl_crystal_density_diffrn 1.696
_exptl_crystal_description block
_exptl_crystal_F_000 9500
_exptl_crystal_size_max 0.23
_exptl_crystal_size_mid 0.17
_exptl_crystal_size_min 0.13
_refine_diff_density_max 8.516
_refine_diff_density_min -3.241
_refine_diff_density_rms 0.267
_refine_ls_extinction_method none
_refine_ls_goodness_of_fit_ref 1.087
_refine_ls_hydrogen_treatment constr
_refine_ls_matrix_type full
_refine_ls_number_parameters 1777
_refine_ls_number_reflns 33966
_refine_ls_number_restraints 183
_refine_ls_restrained_S_all 1.086
_refine_ls_R_factor_all 0.1250
_refine_ls_R_factor_gt 0.1094
_refine_ls_shift/su_max 0.002
_refine_ls_shift/su_mean 0.000
_refine_ls_structure_factor_coef Fsqd
_refine_ls_weighting_details 'w=1/[\s^2^(Fo^2^)+(0.0815P)^2^+761.0872P] where P=(Fo^2^+2Fc^2^)/3'
_refine_ls_weighting_scheme calc
_refine_ls_wR_factor_gt 0.2547
_refine_ls_wR_factor_ref 0.2650
_reflns_Friedel_coverage 0.000
_reflns_number_gt 27931
_reflns_number_total 33966
_reflns_threshold_expression 'I > 2\s(I)'
_cod_data_source_file c7dt02732j2.cif
_cod_data_source_block tetraphosbipy
_cod_original_cell_volume 19290.2(12)
_cod_database_code 7044235
_chemical_oxdiff_formula 'C101 H200 N8 P4 Au4'
_shelx_space_group_comment
;
The symmetry employed for this shelxl refinement is uniquely defined
by the following loop, which should always be used as a source of
symmetry information in preference to the above space-group names.
They are only intended as comments.
;
_shelx_estimated_absorpt_t_max 0.281
_shelx_estimated_absorpt_t_min 0.153
_reflns_odcompleteness_completeness 99.19
_reflns_odcompleteness_iscentric 1
_reflns_odcompleteness_theta 66.97
_olex2_refinement_description
;
1. Fixed Uiso
 At 1.2 times of:
  All C(H) groups, All C(H,H) groups
2. Restrained distances
 C3S-Cl5S
 1.7 with sigma of 0.02
 Cl6S-C3S
 1.7 with sigma of 0.02
 C4S-Cl8S
 1.79 with sigma of 0.02
 C4S-Cl7S
 1.79 with sigma of 0.02
 C2S-Cl3S
 1.79 with sigma of 0.02
 Cl4S-C2S
 1.79 with sigma of 0.02
 C7A-C8A
 1.54 with sigma of 0.01
 C44A-C43A
 1.5 with sigma of 0.01
 Au2-C1C
 1.9 with sigma of 0.02
3. Uiso/Uaniso restraints and constraints
Uanis(Cl1S) \\sim Ueq, Uanis(C1S) \\sim Ueq: with sigma of 0.01 and sigma for
terminal atoms of 0.02
Uanis(Cl10) \\sim Ueq, Uanis(C5S) \\sim Ueq, Uanis(Cl9S) \\sim Ueq: with sigma
of 0.01 and sigma for terminal atoms of 0.02
Uanis(C8A) \\sim Ueq: with sigma of 0.01 and sigma for terminal atoms of 0.02
Uanis(C4A) \\sim Ueq: with sigma of 0.01 and sigma for terminal atoms of 0.02
Uanis(C5A) \\sim Ueq: with sigma of 0.01 and sigma for terminal atoms of 0.02
Uanis(C3A) \\sim Ueq, Uanis(N1A) \\sim Ueq, Uanis(C6A) \\sim Ueq: with sigma of
0.01 and sigma for terminal atoms of 0.02
Uanis(C6A) \\sim Ueq, Uanis(C5A) \\sim Ueq, Uanis(C3A) \\sim Ueq: with sigma of
0.01 and sigma for terminal atoms of 0.02
Uanis(C45A) \\sim Ueq, Uanis(C44A) \\sim Ueq, Uanis(N8A) \\sim Ueq, Uanis(C48A)
\\sim Ueq, Uanis(C47A) \\sim Ueq, Uanis(C46A) \\sim Ueq: with sigma of 0.01 and
sigma for terminal atoms of 0.01
Uanis(C43A) \\sim Ueq, Uanis(C42A) \\sim Ueq: with sigma of 0.02 and sigma for
terminal atoms of 0.01
Uanis(C39A) \\sim Ueq: with sigma of 0.02 and sigma for terminal atoms of 0.02
Uanis(C2S) \\sim Ueq: with sigma of 0.02 and sigma for terminal atoms of 0.02
Uanis(C1) \\sim Ueq, Uanis(C2) \\sim Ueq, Uanis(C4) \\sim Ueq, Uanis(C3) \\sim
Ueq, Uanis(C5) \\sim Ueq, Uanis(C6) \\sim Ueq: with sigma of 0.01 and sigma for
terminal atoms of 0.02
Uanis(N1) \\sim Ueq: with sigma of 0.02 and sigma for terminal atoms of 0.02
Uanis(C1C) \\sim Ueq: with sigma of 0.02 and sigma for terminal atoms of 0.02
Uanis(C24A) = Uanis(C23A) = Uanis(C22A) = Uanis(C21A) = Uanis(C20A)
Uanis(C91A) = Uanis(C94A)
Uanis(C96A) = Uanis(C95A) = Uanis(C93A) = Uanis(C92A)
Uanis(Cl8S) = Uanis(C4S) = Uanis(Cl7S)
Uanis(Cl6S) = Uanis(C3S) = Uanis(Cl5S)
Uanis(C4A) = Uanis(C7A)
Uanis(C6A) = Uanis(C5A) = Uanis(C4A) = Uanis(C3A) = Uanis(N1A) = Uanis(C7A)
Uanis(C4A) = Uanis(C2A) = Uanis(C1A) = Uanis(C9A) = Uanis(C10A) = Uanis(C11A) =
Uanis(C12A) = Uanis(N2A) = Uanis(C8A)
Uanis(C41A) = Uanis(C42A) = Uanis(N7A) = Uanis(C39A)
Uanis(C44A) = Uanis(N8A) = Uanis(C48A) = Uanis(C45A) = Uanis(C46A) = Uanis(C47A)
Uanis(C67) = Uanis(C70)
Uanis(C68) = Uanis(C69) = Uanis(C71) = Uanis(C72)
Uanis(C49) = Uanis(C52)
Uanis(C54) = Uanis(C53) = Uanis(C51) = Uanis(C50)
Uanis(C23) = Uanis(C20) = Uanis(C19) = Uanis(C16)
Uanis(C21) = Uanis(C22) = Uanis(C24) = Uanis(N4) = Uanis(C17)
Uanis(C56) = Uanis(C55) = Uanis(C60) = Uanis(C59) = Uanis(C58) = Uanis(C57)
Uanis(C74) = Uanis(C75) = Uanis(C77) = Uanis(C78)
Uanis(C18) = Uanis(C17)
Uanis(C15) = Uanis(C16) = Uanis(C17) = Uanis(C18) = Uanis(C19) = Uanis(N3)
Uanis(C4) = Uanis(C2) = Uanis(C1)
Uanis(C85) = Uanis(C88)
Uanis(C86) = Uanis(C90)
Uanis(C87) = Uanis(C89)
Uanis(C80) = Uanis(C84)
Uanis(C83) = Uanis(C81)
Uanis(C82) = Uanis(C79)
4. Others
 Fixed Sof: Cl1S(0.5) Cl2S(0.5) Cl3S(0.5) Cl4S(0.5) Cl5S(0.5) Cl6S(0.5)
 Cl7S(0.5) Cl8S(0.5) Cl9S(0.5) Cl10(0.5) C1S(0.5) H1SA(0.5) H1SB(0.5) C2S(0.5)
 H2SA(0.5) H2SB(0.5) C3S(0.5) H3SA(0.5) H3SB(0.5) C4S(0.5) H4SA(0.5) H4SB(0.5)
 C5S(0.5) H5SA(0.5) H5SB(0.5)
5.a Secondary CH2 refined with riding coordinates:
 C1S(H1SA,H1SB), C2S(H2SA,H2SB), C3S(H3SA,H3SB), C4S(H4SA,H4SB), C5S(H5SA,
 H5SB), C6S(H6SA,H6SB), C13(H13A,H13B), C14(H14A,H14B), C98(H98A,H98B),
 C98A(H98C,H98D), C99(H99A,H99B), C99A(H99C,H99D), C100(H10B,H10C), C101(H10D,
 H10E)
5.b Aromatic/amide H refined with riding coordinates:
 C3(H3), C3A(H3A), C5A(H5A), C6A(H6A), C5(H5), C6(H6), C9A(H9A), C10A(H10A),
 C11A(H11A), C12A(H12A), C9(H9), C10(H10), C11(H11), C12(H12), C15(H15),
 C17(H17), C18(H18), C15A(H15A), C17A(H17A), C18A(H18A), C21(H21), C22(H22),
 C23(H23), C24(H24), C21A(H21A), C22A(H22A), C23A(H23A), C24A(H24A), C27(H27),
 C27A(H27A), C29(H29), C29A(H29A), C30(H30), C30A(H30A), C33(H33), C33A(H33A),
 C34(H34), C34A(H34A), C35(H35), C35A(H35A), C36(H36), C36A(H36A), C39(H39),
 C39A(H39A), C42A(H42A), C41A(H41A), C41(H41), C42(H42), C45A(H45A), C46A(H46A),
  C47A(H47A), C48A(H48A), C45(H45), C46(H46), C47(H47), C48(H48), C50(H50),
 C50A(H50A), C51(H51), C51A(H51A), C52(H52), C52A(H52A), C53(H53), C53A(H53A),
 C54(H54), C54A(H54A), C56(H56), C56A(H56A), C57(H57), C57A(H57A), C58(H58),
 C58A(H58A), C59(H59), C59A(H59A), C60(H60), C60A(H60A), C62(H62), C62A(H62A),
 C63(H63), C63A(H63A), C64(H64), C64A(H64A), C65(H65), C65A(H65A), C66(H66),
 C66A(H66A), C68(H68), C68A(H68A), C69(H69), C69A(H69A), C70(H70), C70A(H70A),
 C71(H71), C71A(H71A), C72(H72), C72A(H72A), C74A(H74A), C75A(H75A), C76A(H76A),
  C77A(H77A), C78(H78), C74(H74), C75(H75), C76(H76), C77(H77), C78A(H78A),
 C80(H80), C80A(H80A), C81(H81), C81A(H81A), C82(H82), C82A(H82A), C83(H83),
 C83A(H83A), C84(H84), C84A(H84A), C86(H86), C86A(H86A), C87(H87), C87A(H87A),
 C88(H88), C88A(H88A), C89(H89), C89A(H89A), C90(H90), C90A(H90A), C92(H92),
 C92A(H92A), C93(H93), C93A(H93A), C94(H94), C94A(H94A), C95(H95), C95A(H95A),
 C96(H96), C96A(H96A)
5.c Fitted hexagon refined as free rotating group:
 C3A(C4A,C5A,C6A,C7A,N1A), C8A(C9A,C10A,C11A,C12A,N2A), C15(C16,C17,C18,C19,
 N3), C20(C21,C22,C23,C24,N4), C40A(C39A,N7A,C43A,C42A,C41A), C44A(C45A,C46A,
 C47A,C48A,N8A), C78(C73,C74,C75,C76,C77)
;
_shelx_shelxl_version_number 2014/7
_olex2_submission_special_instructions 'No special instructions were received'

loop_
_space_group_symop_operation_xyz
'x, y, z'
'-x, y+1/2, -z+1/2'
'-x, -y, -z'
'x, -y-1/2, z-1/2'

loop_
_atom_site_label
_atom_site_type_symbol
_atom_site_fract_x
_atom_site_fract_y
_atom_site_fract_z
_atom_site_U_iso_or_equiv
_atom_site_adp_type
_atom_site_occupancy
_atom_site_site_symmetry_order
_atom_site_calc_flag
_atom_site_refinement_flags_posn
_atom_site_refinement_flags_adp
_atom_site_refinement_flags_occupancy
_atom_site_disorder_assembly
_atom_site_disorder_group
Au1 Au 1.00860(3) 0.56616(11) 0.24369(4) 0.1159(6) Uani 1 1 d . . . . .
Au1A Au 0.48109(3) 0.45707(5) 0.25466(2) 0.0503(2) Uani 1 1 d . . . A 2
Au2 Au 0.99166(5) 0.38097(12) 0.24209(4) 0.1261(7) Uani 1 1 d D . . . .
Au2A Au 0.47929(2) 0.60519(5) 0.21297(2) 0.04539(19) Uani 1 1 d . . . A 2
Au3 Au 0.90787(2) 0.48534(6) 0.40918(2) 0.0566(2) Uani 1 1 d . . . . .
Au3A Au 0.60130(2) 0.49373(5) 0.08113(2) 0.04255(18) Uani 1 1 d . . . . .
Au4 Au 0.82350(2) 0.51099(4) 0.34932(2) 0.03918(17) Uani 1 1 d . . . . .
Au4A Au 0.67391(2) 0.53699(5) 0.15204(2) 0.04293(18) Uani 1 1 d . . . B 1
Cl1S Cl 0.4531(5) 0.7941(12) 0.1262(5) 0.118(6) Uani 0.5 1 d . U P . .
Cl2S Cl 0.3682(3) 0.8143(10) 0.1227(4) 0.092(5) Uani 0.5 1 d . . P . .
Cl3S Cl 0.7259(6) 0.8485(8) 0.1800(4) 0.105(5) Uani 0.5 1 d D . P C -1
Cl4S Cl 0.6860(6) 0.9643(9) 0.1278(5) 0.111(6) Uani 0.5 1 d D . P C -1
Cl5S Cl 0.5614(6) 0.2489(12) 0.0071(6) 0.122(4) Uani 0.5 1 d D . P . .
Cl6S Cl 0.5270(6) 0.2894(12) 0.0732(6) 0.122(4) Uani 0.5 1 d D . P . .
Cl7S Cl 0.7609(9) 0.0321(16) 0.0503(7) 0.162(6) Uani 0.5 1 d D . P . .
Cl8S Cl 0.7781(9) 0.1199(15) 0.1141(7) 0.162(6) Uani 0.5 1 d D . P . .
Cl9S Cl 0.8662(4) 0.2588(10) 0.1415(5) 0.099(4) Uani 0.5 1 d . U P . .
Cl10 Cl 0.8811(7) 0.2484(13) 0.2252(6) 0.151(8) Uani 0.5 1 d . U P . .
Cl11 Cl 0.7642(3) 0.7187(5) 0.2739(2) 0.102(2) Uani 1 1 d . . . . .
Cl12 Cl 0.71029(18) 0.7174(4) 0.32708(19) 0.0797(17) Uani 1 1 d . . . . .
P1 P 0.93817(16) 0.5752(4) 0.23076(16) 0.0653(16) Uani 1 1 d . . . . .
P1A P 0.49638(12) 0.4029(3) 0.20048(12) 0.0378(9) Uani 1 1 d . . . . .
P2 P 0.9988(2) 0.3978(7) 0.3067(2) 0.121(4) Uani 1 1 d . . . . .
P2A P 0.54988(12) 0.6042(3) 0.24284(12) 0.0408(10) Uani 1 1 d . . . . .
P3 P 0.92464(16) 0.5844(4) 0.37293(15) 0.0577(13) Uani 1 1 d . . . . .
P3A P 0.55771(13) 0.5710(3) 0.10394(12) 0.0394(9) Uani 1 1 d . . . . .
P4 P 0.84327(14) 0.4315(3) 0.30588(14) 0.0446(10) Uani 1 1 d . . . . .
P4A P 0.64969(13) 0.4424(3) 0.18514(13) 0.0399(9) Uani 1 1 d . . . . .
N1 N 1.2204(7) 0.5281(17) 0.2654(9) 0.100(8) Uani 1 1 d . U . . .
N2 N 1.2732(8) 0.4348(14) 0.2030(8) 0.093(7) Uani 1 1 d . . . . .
N3A N 0.2672(5) 0.5754(11) 0.1313(6) 0.068(5) Uani 1 1 d . . . . .
N4A N 0.2088(8) 0.4458(16) 0.0567(8) 0.103(9) Uani 1 1 d . . . . .
N5 N 0.8416(8) 0.1669(16) 0.4924(7) 0.103(8) Uani 1 1 d . . . . .
N5A N 0.7072(6) 0.3310(12) -0.0387(5) 0.068(5) Uani 1 1 d . . . . .
N6 N 0.7811(7) 0.1667(14) 0.5663(6) 0.084(6) Uani 1 1 d . . . . .
N6A N 0.7402(7) 0.1354(15) -0.0508(7) 0.089(7) Uani 1 1 d . . . . .
N7 N 0.6995(6) 0.6595(11) 0.4546(5) 0.062(5) Uani 1 1 d . . . . .
N8 N 0.6909(7) 0.8476(14) 0.4953(5) 0.082(7) Uani 1 1 d . . . . .
C1 C 1.0675(10) 0.5561(19) 0.2477(9) 0.095(5) Uani 1 1 d . U . . .
C1A C 0.461(2) 0.494(4) 0.3030(19) 0.191(6) Uani 1 1 d . . . . .
C1B C 0.9910(15) 0.389(4) 0.1521(14) 0.21(3) Uani 1 1 d . . . . .
C1C C 0.9878(8) 0.3743(17) 0.1865(5) 0.083(7) Uani 1 1 d D U . . .
C1S C 0.4094(19) 0.778(4) 0.1185(18) 0.093(17) Uani 0.5 1 d . U P . .
H1SA H 0.4098 0.7283 0.1323 0.112 Uiso 0.5 1 calc R . P . .
H1SB H 0.4018 0.7648 0.0898 0.112 Uiso 0.5 1 calc R . P . .
C2 C 1.1045(10) 0.5400(19) 0.2457(9) 0.095(5) Uani 1 1 d . U . . .
C2A C 0.456(2) 0.504(4) 0.3319(19) 0.191(6) Uani 1 1 d . . . . .
C2S C 0.7368(9) 0.929(2) 0.1534(13) 0.080(14) Uani 0.5 1 d D U P C -1
H2SA H 0.7527 0.9140 0.1343 0.096 Uiso 0.5 1 calc R . P C -1
H2SB H 0.7530 0.9688 0.1718 0.096 Uiso 0.5 1 calc R . P C -1
C3 C 1.1824(11) 0.548(2) 0.2686(11) 0.116(11) Uani 1 1 d . U . . .
H3 H 1.1800 0.5787 0.2905 0.139 Uiso 1 1 calc R . . . .
C3A C 0.4713(9) 0.541(2) 0.4049(13) 0.191(6) Uani 1 1 d . U . . .
H3A H 0.5002 0.5459 0.4065 0.229 Uiso 1 1 calc R . . . .
C4A C 0.4428(15) 0.523(2) 0.3687(9) 0.191(6) Uani 1 1 d G U . . .
C5A C 0.4004(13) 0.515(2) 0.3663(9) 0.191(6) Uani 1 1 d G U . . .
H5A H 0.3809 0.5028 0.3416 0.229 Uiso 1 1 calc R . . . .
C6A C 0.3866(8) 0.526(2) 0.4002(14) 0.191(6) Uani 1 1 d G U . . .
H6A H 0.3576 0.5209 0.3986 0.229 Uiso 1 1 calc R . . . .
C7A C 0.4151(13) 0.544(2) 0.4364(10) 0.191(6) Uani 1 1 d DG . . . .
N1A N 0.4574(11) 0.5516(19) 0.4387(8) 0.191(6) Uani 1 1 d G U . . .
C3S C 0.547(2) 0.315(2) 0.0354(14) 0.122(4) Uani 0.5 1 d D . P . .
H3SA H 0.5260 0.3482 0.0173 0.146 Uiso 0.5 1 calc R . P . .
H3SB H 0.5718 0.3473 0.0470 0.146 Uiso 0.5 1 calc R . P . .
C4 C 1.1465(10) 0.5241(19) 0.2399(10) 0.095(5) Uani 1 1 d . U . . .
C4S C 0.7329(12) 0.093(4) 0.0761(17) 0.162(6) Uani 0.5 1 d D . P . .
H4SA H 0.7190 0.1368 0.0599 0.194 Uiso 0.5 1 calc R . P . .
H4SB H 0.7124 0.0636 0.0866 0.194 Uiso 0.5 1 calc R . P . .
C5 C 1.1491(9) 0.4916(16) 0.2088(9) 0.084(7) Uani 1 1 d . U . . .
H5 H 1.1245 0.4786 0.1885 0.100 Uiso 1 1 calc R . . . .
C5S C 0.8974(17) 0.223(3) 0.1848(15) 0.083(14) Uani 0.5 1 d . U P . .
H5SA H 0.9263 0.2416 0.1884 0.100 Uiso 0.5 1 calc R . P . .
H5SB H 0.8978 0.1659 0.1829 0.100 Uiso 0.5 1 calc R . P . .
C6 C 1.1902(10) 0.4741(18) 0.2041(10) 0.097(9) Uani 1 1 d . U . . .
H6 H 1.1938 0.4481 0.1813 0.117 Uiso 1 1 calc R . . . .
C6S C 0.7593(7) 0.7439(15) 0.3210(8) 0.075(7) Uani 1 1 d . . . . .
H6SA H 0.7630 0.8003 0.3246 0.091 Uiso 1 1 calc R . . . .
H6SB H 0.7818 0.7183 0.3417 0.091 Uiso 1 1 calc R . . . .
C7 C 1.2237(8) 0.4976(17) 0.2348(9) 0.082(8) Uani 1 1 d . . . . .
C8 C 1.2685(7) 0.4827(17) 0.2311(10) 0.082(8) Uani 1 1 d . . . . .
C8A C 0.3867(12) 0.540(2) 0.4649(10) 0.191(6) Uani 1 1 d D U . . .
C9A C 0.4102(9) 0.572(2) 0.5004(14) 0.191(6) Uani 1 1 d G . . . .
H9A H 0.4361 0.5970 0.5016 0.229 Uiso 1 1 calc R . . . .
C10A C 0.3958(12) 0.569(2) 0.5343(9) 0.191(6) Uani 1 1 d G . . . .
H10A H 0.4119 0.5911 0.5586 0.229 Uiso 1 1 calc R . . . .
C11A C 0.3579(13) 0.533(2) 0.5326(9) 0.191(6) Uani 1 1 d G . . . .
H11A H 0.3481 0.5306 0.5557 0.229 Uiso 1 1 calc R . . . .
C12A C 0.3344(9) 0.5005(18) 0.4970(12) 0.191(6) Uani 1 1 d G . . . .
H12A H 0.3085 0.4759 0.4959 0.229 Uiso 1 1 calc R . . . .
N2A N 0.3488(11) 0.5040(19) 0.4632(8) 0.191(6) Uani 1 1 d G . . . .
C9 C 1.3022(8) 0.5216(16) 0.2571(10) 0.088(8) Uani 1 1 d . . . . .
H9 H 1.2980 0.5572 0.2764 0.105 Uiso 1 1 calc R . . . .
C10 C 1.3423(7) 0.5053(15) 0.2533(9) 0.079(8) Uani 1 1 d . . . . .
H10 H 1.3661 0.5277 0.2713 0.095 Uiso 1 1 calc R . . . .
C11 C 1.3474(9) 0.4578(15) 0.2239(10) 0.087(8) Uani 1 1 d . . . . .
H11 H 1.3744 0.4477 0.2206 0.105 Uiso 1 1 calc R . . . .
C12 C 1.3115(9) 0.4242(15) 0.1986(9) 0.081(7) Uani 1 1 d . . . . .
H12 H 1.3146 0.3925 0.1774 0.097 Uiso 1 1 calc R . . . .
C13 C 0.8995(6) 0.4264(11) 0.3109(5) 0.049(4) Uani 1 1 d . . . . .
H13A H 0.9132 0.4119 0.3389 0.059 Uiso 1 1 calc R . . . .
H13B H 0.9038 0.3827 0.2941 0.059 Uiso 1 1 calc R . . . .
C13A C 0.4193(6) 0.5957(13) 0.1810(5) 0.055(5) Uani 1 1 d . . . . .
C14 C 0.9128(5) 0.5697(13) 0.3181(5) 0.051(5) Uani 1 1 d . . . . .
H14A H 0.8822 0.5769 0.3069 0.061 Uiso 1 1 calc R . . . .
H14B H 0.9266 0.6121 0.3075 0.061 Uiso 1 1 calc R . . . .
C14A C 0.3830(6) 0.5837(12) 0.1619(6) 0.053(5) Uani 1 1 d . . . . .
C15 C 1.0301(10) 0.479(2) 0.1171(9) 0.223(8) Uani 1 1 d . . . D 2
H15 H 1.0530 0.4788 0.1405 0.268 Uiso 1 1 calc R . . D 2
C16 C 0.9961(12) 0.430(2) 0.1142(10) 0.223(8) Uani 1 1 d G . . D 2
C17 C 0.9627(10) 0.431(2) 0.0799(12) 0.223(8) Uani 1 1 d G . . D 2
H17 H 0.9395 0.3975 0.0779 0.268 Uiso 1 1 calc R . . D 2
C18 C 0.9633(10) 0.480(2) 0.0485(9) 0.223(8) Uani 1 1 d G . . D 2
H18 H 0.9405 0.4800 0.0251 0.268 Uiso 1 1 calc R . . D 2
C19 C 0.9973(12) 0.528(2) 0.0514(9) 0.223(8) Uani 1 1 d G . . D 2
N3 N 1.0307(9) 0.528(2) 0.0857(11) 0.223(8) Uani 1 1 d G . . D 2
C15A C 0.3066(6) 0.5950(14) 0.1482(8) 0.068(6) Uani 1 1 d . . . . .
H15A H 0.3110 0.6348 0.1677 0.081 Uiso 1 1 calc R . . . .
C16A C 0.3416(6) 0.5641(11) 0.1406(6) 0.047(4) Uani 1 1 d . . . . .
C17A C 0.3335(7) 0.5072(14) 0.1117(8) 0.069(6) Uani 1 1 d . . . . .
H17A H 0.3564 0.4835 0.1048 0.083 Uiso 1 1 calc R . . . .
C18A C 0.2923(7) 0.4834(14) 0.0923(7) 0.065(6) Uani 1 1 d . . . . .
H18A H 0.2871 0.4436 0.0728 0.078 Uiso 1 1 calc R . . . .
C19A C 0.2607(6) 0.5189(14) 0.1023(7) 0.064(6) Uani 1 1 d . . . . .
C20 C 1.0016(11) 0.5806(19) 0.0239(10) 0.223(8) Uani 1 1 d . . . D 2
C21 C 1.0338(9) 0.634(2) 0.0281(10) 0.223(8) Uani 1 1 d G . . D 2
H21 H 1.0589 0.6282 0.0489 0.268 Uiso 1 1 calc R . . D 2
C22 C 1.0291(10) 0.696(2) 0.0018(11) 0.223(8) Uani 1 1 d G . . D 2
H22 H 1.0511 0.7320 0.0046 0.268 Uiso 1 1 calc R . . D 2
C23 C 0.9923(11) 0.7039(19) -0.0287(10) 0.223(8) Uani 1 1 d G . . D 2
H23 H 0.9891 0.7461 -0.0467 0.268 Uiso 1 1 calc R . . D 2
C24 C 0.9601(9) 0.651(2) -0.0328(9) 0.223(8) Uani 1 1 d G . . D 2
H24 H 0.9349 0.6563 -0.0536 0.268 Uiso 1 1 calc R . . D 2
N4 N 0.9647(9) 0.5890(19) -0.0065(11) 0.223(8) Uani 1 1 d G . . D 2
C20A C 0.2171(9) 0.501(2) 0.0838(11) 0.106(5) Uani 1 1 d . . . . .
C21A C 0.1846(9) 0.5353(19) 0.0914(11) 0.106(5) Uani 1 1 d . . . . .
H21A H 0.1900 0.5756 0.1106 0.128 Uiso 1 1 calc R . . . .
C22A C 0.1433(9) 0.5168(19) 0.0734(11) 0.106(5) Uani 1 1 d . . . . .
H22A H 0.1208 0.5389 0.0815 0.128 Uiso 1 1 calc R . . . .
C23A C 0.1374(9) 0.4656(19) 0.0438(11) 0.106(5) Uani 1 1 d . . . . .
H23A H 0.1097 0.4559 0.0278 0.128 Uiso 1 1 calc R . . . .
C24A C 0.1676(9) 0.430(2) 0.0365(11) 0.106(5) Uani 1 1 d . . . . .
H24A H 0.1620 0.3905 0.0166 0.128 Uiso 1 1 calc R . . . .
C25 C 0.8931(7) 0.4028(15) 0.4431(6) 0.068(6) Uani 1 1 d . . . . .
C25A C 0.6345(7) 0.4228(13) 0.0557(6) 0.059(5) Uani 1 1 d . . . . .
C26 C 0.8804(7) 0.3554(16) 0.4608(6) 0.067(6) Uani 1 1 d . . . . .
C26A C 0.6515(8) 0.3878(13) 0.0364(6) 0.065(6) Uani 1 1 d . . . . .
C27 C 0.8615(9) 0.2208(19) 0.4736(8) 0.092(9) Uani 1 1 d . . . . .
H27 H 0.8749 0.2036 0.4543 0.110 Uiso 1 1 calc R . . . .
C27A C 0.6858(7) 0.3727(16) -0.0168(6) 0.069(7) Uani 1 1 d . . . . .
H27A H 0.6807 0.4260 -0.0222 0.083 Uiso 1 1 calc R . . . .
C28 C 0.8620(7) 0.2974(15) 0.4826(7) 0.066(6) Uani 1 1 d . . . . .
C28A C 0.6717(8) 0.3383(16) 0.0126(7) 0.075(7) Uani 1 1 d . . . . .
C29 C 0.8432(7) 0.3189(15) 0.5111(7) 0.070(6) Uani 1 1 d . . . . .
H29 H 0.8446 0.3715 0.5189 0.083 Uiso 1 1 calc R . . . .
C29A C 0.6784(11) 0.2594(17) 0.0190(9) 0.101(11) Uani 1 1 d . . . . .
H29A H 0.6700 0.2343 0.0398 0.121 Uiso 1 1 calc R . . . .
C30 C 0.8228(7) 0.2689(13) 0.5288(6) 0.060(5) Uani 1 1 d . . . . .
H30 H 0.8080 0.2863 0.5470 0.072 Uiso 1 1 calc R . . . .
C30A C 0.6970(8) 0.2191(16) -0.0045(7) 0.078(7) Uani 1 1 d . . . . .
H30A H 0.6986 0.1645 -0.0024 0.094 Uiso 1 1 calc R . . . .
C31 C 0.8241(7) 0.1947(16) 0.5200(6) 0.066(6) Uani 1 1 d . . . . .
C31A C 0.7132(7) 0.2556(14) -0.0310(7) 0.068(6) Uani 1 1 d . . . . .
C32 C 0.7999(8) 0.1389(16) 0.5370(6) 0.074(7) Uani 1 1 d . . . . .
C32A C 0.7362(7) 0.2110(14) -0.0556(6) 0.064(6) Uani 1 1 d . . . . .
C33 C 0.7958(6) 0.0646(13) 0.5249(6) 0.056(5) Uani 1 1 d . . . . .
H33 H 0.8099 0.0481 0.5060 0.067 Uiso 1 1 calc R . . . .
C33A C 0.7520(9) 0.2501(17) -0.0807(7) 0.081(8) Uani 1 1 d . . . . .
H33A H 0.7469 0.3040 -0.0840 0.098 Uiso 1 1 calc R . . . .
C34 C 0.7733(8) 0.0144(15) 0.5381(7) 0.073(7) Uani 1 1 d . . . . .
H34 H 0.7718 -0.0375 0.5292 0.088 Uiso 1 1 calc R . . . .
C34A C 0.7749(10) 0.2148(18) -0.1014(9) 0.097(9) Uani 1 1 d . . . . .
H34A H 0.7871 0.2432 -0.1187 0.116 Uiso 1 1 calc R . . . .
C35 C 0.7513(8) 0.038(2) 0.5656(7) 0.089(9) Uani 1 1 d . . . . .
H35 H 0.7336 0.0028 0.5745 0.106 Uiso 1 1 calc R . . . .
C35A C 0.7806(7) 0.1337(18) -0.0971(8) 0.084(9) Uani 1 1 d . . . . .
H35A H 0.7964 0.1066 -0.1118 0.101 Uiso 1 1 calc R . . . .
C36 C 0.7566(9) 0.1122(18) 0.5789(8) 0.084(8) Uani 1 1 d . . . . .
H36 H 0.7427 0.1279 0.5981 0.101 Uiso 1 1 calc R . . . .
C36A C 0.7641(8) 0.0980(19) -0.0731(8) 0.085(8) Uani 1 1 d . . . . .
H36A H 0.7681 0.0439 -0.0702 0.102 Uiso 1 1 calc R . . . .
C37 C 0.7984(6) 0.5785(12) 0.3850(5) 0.048(4) Uani 1 1 d . . . . .
C37A C 0.7017(6) 0.6174(11) 0.1266(6) 0.051(4) Uani 1 1 d . . . . .
C38 C 0.7803(6) 0.6115(12) 0.4030(6) 0.052(5) Uani 1 1 d . . . . .
C38A C 0.7216(7) 0.6605(14) 0.1120(6) 0.062(5) Uani 1 1 d . . . . .
C39 C 0.7241(7) 0.6210(14) 0.4343(6) 0.062(6) Uani 1 1 d . . . . .
H39 H 0.7177 0.5688 0.4266 0.074 Uiso 1 1 calc R . . . .
C40 C 0.7574(6) 0.6555(14) 0.4247(6) 0.060(6) Uani 1 1 d . . . . .
C40A C 0.7465(6) 0.7087(11) 0.0934(5) 0.081(8) Uani 1 1 d . . . . .
C39A C 0.7849(6) 0.6802(9) 0.0908(5) 0.111(5) Uani 1 1 d G U . . .
H39A H 0.7942 0.6310 0.1015 0.133 Uiso 1 1 calc R . . . .
N7A N 0.8095(5) 0.7237(12) 0.0724(6) 0.111(5) Uani 1 1 d G . . . .
C43A C 0.7958(6) 0.7957(11) 0.0566(5) 0.115(11) Uani 1 1 d DG U . . .
C42A C 0.7574(7) 0.8242(9) 0.0593(6) 0.111(5) Uani 1 1 d G U . . .
H42A H 0.7481 0.8734 0.0485 0.133 Uiso 1 1 calc R . . . .
C41A C 0.7328(5) 0.7807(11) 0.0776(6) 0.111(5) Uani 1 1 d G . . . .
H41A H 0.7066 0.8002 0.0794 0.133 Uiso 1 1 calc R . . . .
C41 C 0.7662(8) 0.7337(14) 0.4357(6) 0.068(6) Uani 1 1 d . . . . .
H41 H 0.7887 0.7597 0.4292 0.081 Uiso 1 1 calc R . . . .
C42 C 0.7422(8) 0.7706(13) 0.4553(7) 0.066(6) Uani 1 1 d . . . . .
H42 H 0.7483 0.8227 0.4632 0.079 Uiso 1 1 calc R . . . .
C43 C 0.7091(7) 0.7341(13) 0.4642(5) 0.060(6) Uani 1 1 d . . . . .
C44 C 0.6811(8) 0.7743(15) 0.4851(6) 0.067(6) Uani 1 1 d . . . . .
C44A C 0.8285(9) 0.8233(19) 0.0373(8) 0.163(7) Uani 1 1 d D U . . .
C45A C 0.8688(10) 0.7977(14) 0.0395(8) 0.163(7) Uani 1 1 d G U . . .
H45A H 0.8785 0.7501 0.0521 0.196 Uiso 1 1 calc R . . . .
C46A C 0.8950(6) 0.8418(19) 0.0231(9) 0.163(7) Uani 1 1 d G U . . .
H46A H 0.9225 0.8243 0.0247 0.196 Uiso 1 1 calc R . . . .
C47A C 0.8808(10) 0.9115(17) 0.0046(9) 0.163(7) Uani 1 1 d G U . . .
H47A H 0.8987 0.9416 -0.0065 0.196 Uiso 1 1 calc R . . . .
C48A C 0.8406(11) 0.9371(14) 0.0024(8) 0.163(7) Uani 1 1 d G U . . .
H48A H 0.8309 0.9847 -0.0103 0.196 Uiso 1 1 calc R . . . .
N8A N 0.8144(7) 0.893(2) 0.0187(9) 0.163(7) Uani 1 1 d G U . . .
C45 C 0.6466(8) 0.7331(17) 0.4918(7) 0.079(8) Uani 1 1 d . . . . .
H45 H 0.6397 0.6816 0.4832 0.095 Uiso 1 1 calc R . . . .
C46 C 0.6237(9) 0.7770(19) 0.5125(6) 0.087(9) Uani 1 1 d . . . . .
H46 H 0.6006 0.7533 0.5191 0.104 Uiso 1 1 calc R . . . .
C47 C 0.6327(10) 0.8515(19) 0.5235(6) 0.091(10) Uani 1 1 d . . . . .
H47 H 0.6163 0.8796 0.5371 0.109 Uiso 1 1 calc R . . . .
C48 C 0.6663(9) 0.8845(18) 0.5142(7) 0.084(9) Uani 1 1 d . . . . .
H48 H 0.6727 0.9368 0.5215 0.101 Uiso 1 1 calc R . . . .
C49 C 1.0546(12) 0.419(4) 0.3306(13) 0.169(17) Uani 1 1 d . . . . .
C49A C 0.5672(5) 0.5982(12) 0.2968(5) 0.044(4) Uani 1 1 d . . . . .
C50 C 1.0820(11) 0.371(3) 0.3320(14) 0.174(11) Uani 1 1 d . . . . .
H50 H 1.0740 0.3267 0.3155 0.209 Uiso 1 1 calc R . . . .
C50A C 0.6052(7) 0.5676(14) 0.3166(5) 0.061(6) Uani 1 1 d . . . . .
H50A H 0.6225 0.5444 0.3020 0.073 Uiso 1 1 calc R . . . .
C51 C 1.1250(12) 0.373(4) 0.3555(16) 0.174(11) Uani 1 1 d . . . . .
H51 H 1.1429 0.3297 0.3589 0.209 Uiso 1 1 calc R . . . .
C51A C 0.6189(8) 0.5708(16) 0.3589(6) 0.074(7) Uani 1 1 d . . . . .
H51A H 0.6461 0.5522 0.3723 0.089 Uiso 1 1 calc R . . . .
C52 C 1.1373(13) 0.437(4) 0.3713(13) 0.169(17) Uani 1 1 d . . . . .
H52 H 1.1665 0.4410 0.3841 0.203 Uiso 1 1 calc R . . . .
C52A C 0.5947(8) 0.5991(14) 0.3803(5) 0.067(6) Uani 1 1 d . . . . .
H52A H 0.6033 0.5977 0.4086 0.081 Uiso 1 1 calc R . . . .
C53 C 1.1143(11) 0.503(3) 0.3726(15) 0.174(11) Uani 1 1 d . . . . .
H53 H 1.1260 0.5506 0.3834 0.209 Uiso 1 1 calc R . . . .
C53A C 0.5560(7) 0.6310(15) 0.3595(6) 0.066(6) Uani 1 1 d . . . . .
H53A H 0.5382 0.6523 0.3739 0.079 Uiso 1 1 calc R . . . .
C54 C 1.0701(12) 0.489(3) 0.3553(16) 0.174(11) Uani 1 1 d . . . . .
H54 H 1.0504 0.5257 0.3597 0.209 Uiso 1 1 calc R . . . .
C54A C 0.5438(6) 0.6319(12) 0.3191(5) 0.050(4) Uani 1 1 d . . . . .
H54A H 0.5182 0.6566 0.3058 0.060 Uiso 1 1 calc R . . . .
C55 C 0.9843(17) 0.315(3) 0.3337(12) 0.161(9) Uani 1 1 d . . . . .
C55A C 0.5768(6) 0.6889(12) 0.2308(5) 0.048(4) Uani 1 1 d . . . . .
C56 C 0.9672(16) 0.243(3) 0.3148(13) 0.161(9) Uani 1 1 d . . . . .
H56 H 0.9619 0.2376 0.2867 0.193 Uiso 1 1 calc R . . . .
C56A C 0.5526(7) 0.7468(12) 0.2077(5) 0.055(5) Uani 1 1 d . . . . .
H56A H 0.5229 0.7438 0.2002 0.066 Uiso 1 1 calc R . . . .
C57 C 0.9593(16) 0.187(3) 0.3346(12) 0.161(9) Uani 1 1 d . . . . .
H57 H 0.9541 0.1383 0.3213 0.193 Uiso 1 1 calc R . . . .
C57A C 0.5730(8) 0.8091(13) 0.1959(6) 0.065(6) Uani 1 1 d . . . . .
H57A H 0.5568 0.8482 0.1796 0.078 Uiso 1 1 calc R . . . .
C58 C 0.9573(16) 0.189(3) 0.3729(12) 0.161(9) Uani 1 1 d . . . . .
H58 H 0.9460 0.1483 0.3851 0.193 Uiso 1 1 calc R . . . .
C58A C 0.6143(9) 0.8150(13) 0.2069(7) 0.071(7) Uani 1 1 d . . . . .
H58A H 0.6275 0.8584 0.1989 0.086 Uiso 1 1 calc R . . . .
C59 C 0.9748(16) 0.261(3) 0.3942(12) 0.161(9) Uani 1 1 d . . . . .
H59 H 0.9793 0.2652 0.4222 0.193 Uiso 1 1 calc R . . . .
C59A C 0.6383(7) 0.7581(15) 0.2299(7) 0.069(6) Uani 1 1 d . . . . .
H59A H 0.6680 0.7627 0.2374 0.083 Uiso 1 1 calc R . . . .
C60 C 0.9847(16) 0.324(3) 0.3724(12) 0.161(9) Uani 1 1 d . . . . .
H60 H 0.9916 0.3731 0.3850 0.193 Uiso 1 1 calc R . . . .
C60A C 0.6200(6) 0.6941(12) 0.2423(5) 0.051(4) Uani 1 1 d . . . . .
H60A H 0.6367 0.6551 0.2582 0.061 Uiso 1 1 calc R . . . .
C61 C 0.8970(8) 0.6727(16) 0.3760(6) 0.071(7) Uani 1 1 d . . . . .
C61A C 0.5654(6) 0.6733(13) 0.0957(5) 0.054(5) Uani 1 1 d . . . . .
C62 C 0.8905(8) 0.6944(16) 0.4137(7) 0.080(7) Uani 1 1 d . . . . .
H62 H 0.8982 0.6600 0.4357 0.095 Uiso 1 1 calc R . . . .
C62A C 0.6029(7) 0.7081(13) 0.1130(6) 0.057(5) Uani 1 1 d . . . . .
H62A H 0.6253 0.6794 0.1296 0.068 Uiso 1 1 calc R . . . .
C63 C 0.8737(12) 0.7622(16) 0.4177(9) 0.106(11) Uani 1 1 d . . . . .
H63 H 0.8730 0.7775 0.4436 0.127 Uiso 1 1 calc R . . . .
C63A C 0.6077(9) 0.7849(13) 0.1062(7) 0.073(7) Uani 1 1 d . . . . .
H63A H 0.6342 0.8078 0.1182 0.088 Uiso 1 1 calc R . . . .
C64 C 0.8575(10) 0.8111(18) 0.3869(8) 0.092(9) Uani 1 1 d . . . . .
H64 H 0.8439 0.8574 0.3908 0.110 Uiso 1 1 calc R . . . .
C64A C 0.5779(10) 0.8288(14) 0.0842(8) 0.079(8) Uani 1 1 d . . . . .
H64A H 0.5833 0.8815 0.0800 0.095 Uiso 1 1 calc R . . . .
C65 C 0.8615(8) 0.7914(17) 0.3500(8) 0.082(7) Uani 1 1 d . . . . .
H65 H 0.8503 0.8242 0.3278 0.098 Uiso 1 1 calc R . . . .
C65A C 0.5391(10) 0.7979(19) 0.0673(10) 0.109(12) Uani 1 1 d . . . . .
H65A H 0.5171 0.8295 0.0522 0.130 Uiso 1 1 calc R . . . .
C66 C 0.8820(7) 0.7228(18) 0.3448(8) 0.080(8) Uani 1 1 d . . . . .
H66 H 0.8855 0.7109 0.3193 0.096 Uiso 1 1 calc R . . . .
C66A C 0.5321(8) 0.7197(19) 0.0723(10) 0.106(12) Uani 1 1 d . . . . .
H66A H 0.5055 0.6975 0.0602 0.127 Uiso 1 1 calc R . . . .
C67 C 0.9793(9) 0.614(2) 0.3892(9) 0.114(9) Uani 1 1 d . . . . .
C67A C 0.5032(5) 0.5504(12) 0.0818(5) 0.046(4) Uani 1 1 d . . . . .
C68 C 1.0044(10) 0.578(3) 0.4189(9) 0.136(8) Uani 1 1 d . . . . .
H68 H 0.9944 0.5365 0.4316 0.163 Uiso 1 1 calc R . . . .
C68A C 0.4922(6) 0.4973(13) 0.0508(5) 0.052(5) Uani 1 1 d . . . . .
H68A H 0.5137 0.4729 0.0421 0.062 Uiso 1 1 calc R . . . .
C69 C 1.0495(10) 0.602(3) 0.4330(9) 0.136(8) Uani 1 1 d . . . . .
H69 H 1.0695 0.5731 0.4522 0.163 Uiso 1 1 calc R . . . .
C69A C 0.4507(6) 0.4787(16) 0.0322(6) 0.068(7) Uani 1 1 d . . . . .
H69A H 0.4440 0.4404 0.0120 0.081 Uiso 1 1 calc R . . . .
C70 C 1.0608(9) 0.668(2) 0.4171(9) 0.114(9) Uani 1 1 d . . . . .
H70 H 1.0874 0.6903 0.4287 0.137 Uiso 1 1 calc R . . . .
C70A C 0.4191(7) 0.5170(15) 0.0438(6) 0.065(6) Uani 1 1 d . . . . .
H70A H 0.3905 0.5072 0.0304 0.078 Uiso 1 1 calc R . . . .
C71 C 1.0336(10) 0.702(3) 0.3840(9) 0.136(8) Uani 1 1 d . . . . .
H71 H 1.0433 0.7418 0.3702 0.163 Uiso 1 1 calc R . . . .
C71A C 0.4294(6) 0.5696(14) 0.0749(7) 0.063(6) Uani 1 1 d . . . . .
H71A H 0.4079 0.5944 0.0836 0.076 Uiso 1 1 calc R . . . .
C72 C 0.9929(10) 0.678(3) 0.3711(9) 0.136(8) Uani 1 1 d . . . . .
H72 H 0.9737 0.7039 0.3499 0.163 Uiso 1 1 calc R . . . .
C72A C 0.4710(6) 0.5860(13) 0.0932(6) 0.054(5) Uani 1 1 d . . . . .
H72A H 0.4777 0.6227 0.1142 0.065 Uiso 1 1 calc R . . . .
C73A C 0.4494(4) 0.3649(11) 0.1674(5) 0.039(4) Uani 1 1 d . . . . .
C74A C 0.4226(5) 0.3268(11) 0.1851(5) 0.045(4) Uani 1 1 d . . . . .
H74A H 0.4294 0.3230 0.2133 0.055 Uiso 1 1 calc R . . . .
C75A C 0.3856(6) 0.2939(13) 0.1618(6) 0.058(5) Uani 1 1 d . . . . .
H75A H 0.3683 0.2653 0.1744 0.069 Uiso 1 1 calc R . . . .
C76A C 0.3737(5) 0.3023(12) 0.1206(6) 0.052(5) Uani 1 1 d . . . . .
H76A H 0.3478 0.2817 0.1050 0.062 Uiso 1 1 calc R . . . .
C77A C 0.4000(6) 0.3410(12) 0.1028(6) 0.054(5) Uani 1 1 d . . . . .
H77A H 0.3928 0.3456 0.0746 0.065 Uiso 1 1 calc R . . . .
C78 C 0.9242(5) 0.6102(10) 0.1517(5) 0.102(5) Uani 1 1 d . . . . .
H78 H 0.9426 0.6518 0.1622 0.123 Uiso 1 1 calc R . . . .
C73 C 0.9147(5) 0.5562(11) 0.1774(3) 0.069(7) Uani 1 1 d G . . . .
C74 C 0.8878(6) 0.4954(10) 0.1621(5) 0.102(5) Uani 1 1 d G . . . .
H74 H 0.8813 0.4585 0.1797 0.123 Uiso 1 1 calc R . . . .
C75 C 0.8705(6) 0.4886(11) 0.1212(5) 0.102(5) Uani 1 1 d G . . . .
H75 H 0.8521 0.4470 0.1107 0.123 Uiso 1 1 calc R . . . .
C76 C 0.8800(6) 0.5425(13) 0.0955(3) 0.122(14) Uani 1 1 d G . . . .
H76 H 0.8682 0.5379 0.0675 0.147 Uiso 1 1 calc R . . . .
C77 C 0.9069(6) 0.6034(12) 0.1108(4) 0.102(5) Uani 1 1 d G . . . .
H77 H 0.9134 0.6403 0.0933 0.123 Uiso 1 1 calc R . . . .
C78A C 0.4377(5) 0.3739(12) 0.1261(5) 0.047(4) Uani 1 1 d . . . . .
H78A H 0.4551 0.4022 0.1135 0.057 Uiso 1 1 calc R . . . .
C79 C 0.9113(11) 0.6676(18) 0.2356(8) 0.100(8) Uani 1 1 d . . . . .
C79A C 0.5300(6) 0.3197(11) 0.2120(6) 0.047(4) Uani 1 1 d . . . . .
C80 C 0.8679(9) 0.6739(18) 0.2178(8) 0.085(6) Uani 1 1 d . . . . .
H80 H 0.8532 0.6308 0.2040 0.102 Uiso 1 1 calc R . . . .
C80A C 0.5543(5) 0.3079(13) 0.2519(6) 0.058(5) Uani 1 1 d . . . . .
H80A H 0.5513 0.3426 0.2721 0.070 Uiso 1 1 calc R . . . .
C81 C 0.8456(11) 0.7415(18) 0.2198(9) 0.098(7) Uani 1 1 d . . . . .
H81 H 0.8164 0.7459 0.2074 0.117 Uiso 1 1 calc R . . . .
C81A C 0.5813(7) 0.2490(13) 0.2618(9) 0.073(7) Uani 1 1 d . . . . .
H81A H 0.5970 0.2425 0.2888 0.087 Uiso 1 1 calc R . . . .
C82 C 0.8693(10) 0.8026(19) 0.2413(8) 0.100(8) Uani 1 1 d . . . . .
H82 H 0.8556 0.8497 0.2437 0.120 Uiso 1 1 calc R . . . .
C82A C 0.5865(7) 0.1993(17) 0.2345(9) 0.083(8) Uani 1 1 d . . . . .
H82A H 0.6053 0.1572 0.2424 0.099 Uiso 1 1 calc R . . . .
C83 C 0.9130(10) 0.7960(19) 0.2594(10) 0.098(7) Uani 1 1 d . . . . .
H83 H 0.9277 0.8387 0.2738 0.117 Uiso 1 1 calc R . . . .
C83A C 0.5650(9) 0.2082(16) 0.1947(10) 0.087(8) Uani 1 1 d . . . . .
H83A H 0.5698 0.1744 0.1749 0.105 Uiso 1 1 calc R . . . .
C84 C 0.9359(9) 0.7260(17) 0.2565(8) 0.085(6) Uani 1 1 d . . . . .
H84 H 0.9652 0.7208 0.2681 0.102 Uiso 1 1 calc R . . . .
C84A C 0.5346(6) 0.2713(11) 0.1839(7) 0.058(5) Uani 1 1 d . . . . .
H84A H 0.5183 0.2776 0.1570 0.069 Uiso 1 1 calc R . . . .
C85 C 0.8269(11) 0.3311(16) 0.3099(10) 0.095(7) Uani 1 1 d . . . . .
C85A C 0.6712(5) 0.4479(13) 0.2383(5) 0.050(4) Uani 1 1 d . . . . .
C86 C 0.8555(12) 0.2734(18) 0.3278(12) 0.119(9) Uani 1 1 d . . . . .
H86 H 0.8846 0.2836 0.3379 0.143 Uiso 1 1 calc R . . . .
C86A C 0.6650(6) 0.3889(15) 0.2628(6) 0.061(6) Uani 1 1 d . . . . .
H86A H 0.6495 0.3443 0.2517 0.073 Uiso 1 1 calc R . . . .
C87 C 0.8386(13) 0.199(2) 0.3300(15) 0.142(12) Uani 1 1 d . . . . .
H87 H 0.8554 0.1595 0.3453 0.170 Uiso 1 1 calc R . . E .
C87A C 0.6818(7) 0.3955(17) 0.3040(7) 0.074(7) Uani 1 1 d . . . . .
H87A H 0.6763 0.3560 0.3208 0.088 Uiso 1 1 calc R . . . .
C88 C 0.7992(11) 0.1858(16) 0.3105(10) 0.095(7) Uani 1 1 d . . . F 2
H88 H 0.7908 0.1334 0.3063 0.115 Uiso 1 1 calc R . . F 2
C88A C 0.7052(6) 0.4556(16) 0.3205(7) 0.069(6) Uani 1 1 d . . . . .
H88A H 0.7171 0.4569 0.3486 0.083 Uiso 1 1 calc R . . . .
C89 C 0.7691(13) 0.2408(19) 0.2955(15) 0.142(12) Uani 1 1 d . . . . .
H89 H 0.7401 0.2288 0.2870 0.170 Uiso 1 1 calc R . . F .
C89A C 0.7129(6) 0.5179(14) 0.2968(6) 0.059(5) Uani 1 1 d . . . . .
H89A H 0.7290 0.5616 0.3081 0.070 Uiso 1 1 calc R . . . .
C90 C 0.7846(11) 0.3170(18) 0.2938(12) 0.119(9) Uani 1 1 d . . . . .
H90 H 0.7661 0.3574 0.2818 0.143 Uiso 1 1 calc R . . . .
C90A C 0.6949(6) 0.5101(13) 0.2559(6) 0.055(5) Uani 1 1 d . . . . .
H90A H 0.6994 0.5503 0.2391 0.066 Uiso 1 1 calc R . . . .
C91 C 0.8175(5) 0.4544(12) 0.2551(5) 0.045(4) Uani 1 1 d . . . . .
C91A C 0.6651(8) 0.3463(14) 0.1718(8) 0.074(5) Uani 1 1 d . . . . .
C92 C 0.8173(7) 0.4032(16) 0.2231(6) 0.069(6) Uani 1 1 d . . . . .
H92 H 0.8291 0.3531 0.2284 0.082 Uiso 1 1 calc R . . . .
C92A C 0.7056(9) 0.328(2) 0.1845(13) 0.142(8) Uani 1 1 d . . . . .
H92A H 0.7246 0.3656 0.1992 0.170 Uiso 1 1 calc R . . . .
C93 C 0.8003(8) 0.426(2) 0.1855(7) 0.091(10) Uani 1 1 d . . . . .
H93 H 0.8005 0.3913 0.1646 0.109 Uiso 1 1 calc R . . . .
C93A C 0.7211(10) 0.258(2) 0.1773(13) 0.142(8) Uani 1 1 d . . . . .
H93A H 0.7500 0.2451 0.1865 0.170 Uiso 1 1 calc R . . . .
C94 C 0.7831(7) 0.4960(19) 0.1758(7) 0.078(8) Uani 1 1 d . . . . .
H94 H 0.7719 0.5095 0.1486 0.094 Uiso 1 1 calc R . . . .
C94A C 0.6894(8) 0.2040(14) 0.1542(8) 0.074(5) Uani 1 1 d . . . . .
H94A H 0.6965 0.1518 0.1511 0.089 Uiso 1 1 calc R . . . .
C95 C 0.7816(6) 0.5476(16) 0.2049(6) 0.064(6) Uani 1 1 d . . . . .
H95 H 0.7691 0.5967 0.1983 0.076 Uiso 1 1 calc R . . . .
C95A C 0.6528(9) 0.228(2) 0.1386(13) 0.142(8) Uani 1 1 d . . . . .
H95A H 0.6333 0.1946 0.1211 0.170 Uiso 1 1 calc R . . . .
C96 C 0.7993(5) 0.5262(14) 0.2455(6) 0.056(5) Uani 1 1 d . . . . .
H96 H 0.7985 0.5614 0.2661 0.068 Uiso 1 1 calc R . . . .
C96A C 0.6403(10) 0.299(2) 0.1463(14) 0.142(8) Uani 1 1 d . . . . .
H96A H 0.6128 0.3159 0.1328 0.170 Uiso 1 1 calc R . . . .
C97 C 0.9242(5) 0.4953(14) 0.3009(5) 0.055(5) Uani 1 1 d . . . . .
C97A C 0.5635(5) 0.4960(11) 0.1824(5) 0.039(4) Uani 1 1 d . . . . .
C98 C 0.9126(5) 0.5020(12) 0.2551(5) 0.048(4) Uani 1 1 d . . . . .
H98A H 0.8820 0.5111 0.2457 0.058 Uiso 1 1 calc R . . . .
H98B H 0.9178 0.4510 0.2446 0.058 Uiso 1 1 calc R . . . .
C98A C 0.5179(5) 0.4650(11) 0.1677(5) 0.043(4) Uani 1 1 d . . . . .
H98C H 0.5157 0.4360 0.1428 0.051 Uiso 1 1 calc R . . . .
H98D H 0.4992 0.5102 0.1605 0.051 Uiso 1 1 calc R . . . .
C99 C 0.9720(6) 0.4815(17) 0.3202(6) 0.072(7) Uani 1 1 d . . . . .
H99A H 0.9762 0.4794 0.3495 0.087 Uiso 1 1 calc R . . . .
H99B H 0.9868 0.5280 0.3148 0.087 Uiso 1 1 calc R . . . .
C99A C 0.5759(5) 0.5206(10) 0.2273(4) 0.039(4) Uani 1 1 d . . . . .
H99C H 0.6064 0.5309 0.2353 0.046 Uiso 1 1 calc R . . . .
H99D H 0.5711 0.4756 0.2430 0.046 Uiso 1 1 calc R . . . .
C100 C 0.5927(5) 0.4308(11) 0.1767(5) 0.043(4) Uani 1 1 d . . . . .
H10B H 0.5816 0.4126 0.1488 0.051 Uiso 1 1 calc R . . . .
H10C H 0.5889 0.3878 0.1940 0.051 Uiso 1 1 calc R . . . .
C101 C 0.5662(5) 0.5714(11) 0.1582(5) 0.042(4) Uani 1 1 d . . . . .
H10D H 0.5944 0.5936 0.1699 0.050 Uiso 1 1 calc R . . . .
H10E H 0.5458 0.6083 0.1639 0.050 Uiso 1 1 calc R . . . .

loop_
_atom_site_aniso_label
_atom_site_aniso_U_11
_atom_site_aniso_U_22
_atom_site_aniso_U_33
_atom_site_aniso_U_23
_atom_site_aniso_U_13
_atom_site_aniso_U_12
Au1 0.0336(5) 0.2142(17) 0.0992(9) 0.0681(10) 0.0172(5) -0.0190(7)
Au1A 0.0598(5) 0.0654(5) 0.0341(4) -0.0021(3) 0.0270(3) -0.0094(4)
Au2 0.1031(10) 0.1965(18) 0.0900(9) 0.0149(10) 0.0456(8) 0.0881(11)
Au2A 0.0324(3) 0.0686(5) 0.0383(4) 0.0001(3) 0.0150(3) 0.0066(3)
Au3 0.0405(4) 0.0890(6) 0.0413(4) 0.0055(4) 0.0128(3) -0.0079(4)
Au3A 0.0416(4) 0.0627(5) 0.0292(3) -0.0012(3) 0.0196(3) -0.0027(3)
Au4 0.0344(3) 0.0504(4) 0.0384(3) -0.0028(3) 0.0196(3) -0.0006(3)
Au4A 0.0332(3) 0.0565(4) 0.0413(4) 0.0025(3) 0.0139(3) 0.0000(3)
Cl1S 0.071(8) 0.152(13) 0.128(11) 0.073(10) 0.024(8) 0.030(8)
Cl2S 0.042(5) 0.171(14) 0.070(7) 0.047(8) 0.026(5) 0.023(7)
Cl3S 0.158(15) 0.060(7) 0.083(9) -0.002(7) 0.008(9) -0.010(8)
Cl4S 0.170(16) 0.085(9) 0.088(9) -0.030(8) 0.053(10) -0.043(10)
Cl5S 0.102(8) 0.143(11) 0.110(9) -0.031(8) 0.010(7) -0.009(8)
Cl6S 0.102(8) 0.143(11) 0.110(9) -0.031(8) 0.010(7) -0.009(8)
Cl7S 0.179(16) 0.159(15) 0.142(13) 0.043(11) 0.036(11) 0.031(12)
Cl8S 0.179(16) 0.159(15) 0.142(13) 0.043(11) 0.036(11) 0.031(12)
Cl9S 0.071(7) 0.114(10) 0.102(9) 0.012(8) 0.007(7) 0.017(7)
Cl10 0.156(13) 0.161(14) 0.126(12) -0.046(10) 0.023(10) 0.094(11)
Cl11 0.103(5) 0.117(6) 0.104(5) 0.013(5) 0.060(4) 0.031(5)
Cl12 0.057(3) 0.103(5) 0.079(4) 0.006(3) 0.020(3) 0.018(3)
P1 0.038(2) 0.111(5) 0.052(3) 0.009(3) 0.021(2) -0.015(3)
P1A 0.0318(19) 0.055(3) 0.0306(19) 0.0051(18) 0.0147(16) -0.0005(18)
P2 0.067(4) 0.217(11) 0.077(5) -0.004(6) 0.017(4) 0.075(6)
P2A 0.0301(19) 0.064(3) 0.0303(19) 0.0008(19) 0.0121(16) 0.0053(19)
P3 0.044(3) 0.083(4) 0.049(3) -0.003(3) 0.016(2) -0.018(3)
P3A 0.035(2) 0.058(3) 0.0287(19) 0.0074(18) 0.0145(16) 0.0003(18)
P4 0.044(2) 0.049(3) 0.050(2) -0.004(2) 0.029(2) -0.0015(19)
P4A 0.034(2) 0.052(3) 0.038(2) 0.0001(19) 0.0174(17) 0.0003(18)
N1 0.059(11) 0.127(16) 0.117(15) 0.001(13) 0.027(11) 0.004(11)
N2 0.093(17) 0.066(14) 0.12(2) 0.024(14) 0.026(15) -0.012(12)
N3A 0.034(8) 0.070(12) 0.098(14) 0.004(11) 0.013(9) 0.006(8)
N4A 0.087(16) 0.107(19) 0.100(18) 0.034(15) -0.002(13) -0.036(15)
N5 0.12(2) 0.12(2) 0.090(16) 0.015(15) 0.058(15) -0.009(17)
N5A 0.070(12) 0.087(14) 0.052(10) -0.015(10) 0.024(9) 0.016(10)
N6 0.083(14) 0.107(17) 0.056(11) 0.015(11) 0.006(10) -0.012(13)
N6A 0.077(14) 0.106(18) 0.080(14) -0.041(13) 0.012(11) 0.025(13)
N7 0.062(11) 0.079(13) 0.050(9) -0.013(9) 0.022(8) 0.015(9)
N8 0.091(15) 0.107(17) 0.041(9) -0.022(10) 0.005(9) 0.042(13)
C1 0.086(6) 0.100(7) 0.101(7) 0.012(5) 0.028(5) -0.004(5)
C1A 0.201(7) 0.192(7) 0.188(7) 0.000(4) 0.066(4) 0.000(4)
C1B 0.19(4) 0.31(7) 0.16(4) 0.15(4) 0.11(4) 0.18(5)
C1C 0.071(13) 0.096(15) 0.086(14) 0.031(12) 0.027(11) 0.030(11)
C1S 0.101(19) 0.092(19) 0.090(18) 0.006(10) 0.029(10) -0.001(10)
C2 0.086(6) 0.100(7) 0.101(7) 0.012(5) 0.028(5) -0.004(5)
C2A 0.201(7) 0.192(7) 0.188(7) 0.000(4) 0.066(4) 0.000(4)
C2S 0.09(2) 0.08(2) 0.072(19) -0.016(16) 0.013(16) -0.002(16)
C3 0.111(14) 0.124(14) 0.117(14) 0.007(9) 0.037(9) 0.001(9)
C3A 0.201(7) 0.192(7) 0.188(7) 0.000(4) 0.066(4) 0.000(4)
C4A 0.201(7) 0.192(7) 0.188(7) 0.000(4) 0.066(4) 0.000(4)
C5A 0.201(7) 0.192(7) 0.188(7) 0.000(4) 0.066(4) 0.000(4)
C6A 0.201(7) 0.192(7) 0.188(7) 0.000(4) 0.066(4) 0.000(4)
C7A 0.201(7) 0.192(7) 0.188(7) 0.000(4) 0.066(4) 0.000(4)
N1A 0.201(7) 0.192(7) 0.188(7) 0.000(4) 0.066(4) 0.000(4)
C3S 0.102(8) 0.143(11) 0.110(9) -0.031(8) 0.010(7) -0.009(8)
C4 0.086(6) 0.100(7) 0.101(7) 0.012(5) 0.028(5) -0.004(5)
C4S 0.179(16) 0.159(15) 0.142(13) 0.043(11) 0.036(11) 0.031(12)
C5 0.077(10) 0.083(11) 0.089(11) 0.010(8) 0.019(8) -0.003(8)
C5S 0.083(17) 0.086(17) 0.082(17) -0.004(10) 0.024(10) 0.008(10)
C6 0.094(12) 0.093(12) 0.104(12) 0.001(9) 0.025(9) -0.001(9)
C6S 0.057(13) 0.074(16) 0.103(19) 0.000(14) 0.033(13) -0.012(11)
C7 0.052(13) 0.086(18) 0.094(19) 0.018(15) -0.003(13) -0.016(12)
C8 0.046(12) 0.079(17) 0.12(2) 0.017(16) 0.027(14) -0.019(12)
C8A 0.201(7) 0.192(7) 0.188(7) 0.000(4) 0.066(4) 0.000(4)
C9A 0.201(7) 0.192(7) 0.188(7) 0.000(4) 0.066(4) 0.000(4)
C10A 0.201(7) 0.192(7) 0.188(7) 0.000(4) 0.066(4) 0.000(4)
C11A 0.201(7) 0.192(7) 0.188(7) 0.000(4) 0.066(4) 0.000(4)
C12A 0.201(7) 0.192(7) 0.188(7) 0.000(4) 0.066(4) 0.000(4)
N2A 0.201(7) 0.192(7) 0.188(7) 0.000(4) 0.066(4) 0.000(4)
C9 0.063(15) 0.077(17) 0.12(2) -0.016(16) 0.021(15) -0.017(13)
C10 0.043(11) 0.081(17) 0.12(2) 0.015(16) 0.034(13) -0.004(11)
C11 0.09(2) 0.065(16) 0.12(2) 0.030(16) 0.057(18) 0.013(15)
C12 0.09(2) 0.068(16) 0.088(18) 0.006(14) 0.037(16) -0.009(14)
C13 0.058(11) 0.051(11) 0.039(9) 0.005(8) 0.015(8) 0.006(9)
C13A 0.044(11) 0.081(15) 0.040(10) 0.004(9) 0.010(8) 0.009(10)
C14 0.027(8) 0.085(14) 0.048(10) -0.003(10) 0.021(7) -0.010(9)
C14A 0.045(11) 0.061(12) 0.052(11) -0.001(9) 0.014(9) 0.009(9)
C15 0.179(15) 0.221(18) 0.215(17) 0.116(13) -0.036(12) -0.053(12)
C16 0.179(15) 0.221(18) 0.215(17) 0.116(13) -0.036(12) -0.053(12)
C17 0.179(15) 0.221(18) 0.215(17) 0.116(13) -0.036(12) -0.053(12)
C18 0.179(15) 0.221(18) 0.215(17) 0.116(13) -0.036(12) -0.053(12)
C19 0.179(15) 0.221(18) 0.215(17) 0.116(13) -0.036(12) -0.053(12)
N3 0.179(15) 0.221(18) 0.215(17) 0.116(13) -0.036(12) -0.053(12)
C15A 0.036(10) 0.073(15) 0.099(17) -0.001(13) 0.027(11) 0.007(10)
C16A 0.045(10) 0.047(10) 0.050(10) 0.007(8) 0.013(8) 0.007(8)
C17A 0.060(13) 0.067(14) 0.085(16) 0.008(12) 0.027(12) 0.019(11)
C18A 0.065(13) 0.066(14) 0.057(12) 0.005(10) 0.005(10) -0.006(11)
C19A 0.045(11) 0.069(14) 0.076(15) 0.009(12) 0.010(10) 0.001(10)
C20 0.179(15) 0.221(18) 0.215(17) 0.116(13) -0.036(12) -0.053(12)
C21 0.179(15) 0.221(18) 0.215(17) 0.116(13) -0.036(12) -0.053(12)
C22 0.179(15) 0.221(18) 0.215(17) 0.116(13) -0.036(12) -0.053(12)
C23 0.179(15) 0.221(18) 0.215(17) 0.116(13) -0.036(12) -0.053(12)
C24 0.179(15) 0.221(18) 0.215(17) 0.116(13) -0.036(12) -0.053(12)
N4 0.179(15) 0.221(18) 0.215(17) 0.116(13) -0.036(12) -0.053(12)
C20A 0.062(7) 0.104(11) 0.134(13) 0.048(9) -0.005(8) -0.017(7)
C21A 0.062(7) 0.104(11) 0.134(13) 0.048(9) -0.005(8) -0.017(7)
C22A 0.062(7) 0.104(11) 0.134(13) 0.048(9) -0.005(8) -0.017(7)
C23A 0.062(7) 0.104(11) 0.134(13) 0.048(9) -0.005(8) -0.017(7)
C24A 0.062(7) 0.104(11) 0.134(13) 0.048(9) -0.005(8) -0.017(7)
C25 0.059(12) 0.102(18) 0.041(10) 0.032(12) 0.010(9) -0.013(12)
C25A 0.060(12) 0.068(13) 0.057(12) 0.007(10) 0.033(10) -0.002(10)
C26 0.051(12) 0.097(18) 0.049(11) 0.003(12) 0.006(9) -0.002(12)
C26A 0.087(16) 0.065(14) 0.057(12) -0.013(10) 0.045(12) 0.005(12)
C27 0.10(2) 0.11(2) 0.080(18) 0.022(17) 0.051(16) -0.010(18)
C27A 0.078(15) 0.096(18) 0.044(11) -0.015(11) 0.035(11) 0.023(13)
C28 0.063(13) 0.083(17) 0.054(12) 0.014(12) 0.022(10) -0.005(12)
C28A 0.090(17) 0.093(18) 0.053(12) -0.005(12) 0.042(12) 0.040(14)
C29 0.068(14) 0.079(16) 0.061(13) -0.001(12) 0.015(11) -0.013(12)
C29A 0.16(3) 0.083(19) 0.11(2) 0.004(16) 0.10(2) 0.014(19)
C30 0.082(15) 0.065(14) 0.037(10) -0.004(9) 0.025(10) -0.017(11)
C30A 0.100(19) 0.075(16) 0.081(16) 0.000(13) 0.059(15) 0.011(14)
C31 0.049(11) 0.104(19) 0.047(11) 0.023(12) 0.016(9) 0.003(12)
C31A 0.066(13) 0.074(15) 0.075(15) -0.007(12) 0.037(12) 0.025(12)
C32 0.093(17) 0.090(18) 0.034(10) -0.010(11) 0.010(11) -0.025(14)
C32A 0.065(13) 0.072(15) 0.055(12) -0.018(11) 0.015(10) 0.020(11)
C33 0.049(11) 0.069(14) 0.051(11) 0.002(10) 0.017(9) -0.004(10)
C33A 0.11(2) 0.091(18) 0.063(14) 0.002(13) 0.056(15) 0.025(16)
C34 0.083(16) 0.071(15) 0.057(13) 0.017(11) 0.002(12) -0.019(13)
C34A 0.13(3) 0.09(2) 0.09(2) -0.015(16) 0.067(19) -0.011(19)
C35 0.068(15) 0.13(3) 0.062(15) 0.028(16) 0.015(12) -0.033(16)
C35A 0.051(13) 0.11(2) 0.086(18) -0.056(17) 0.008(12) 0.013(13)
C36 0.089(18) 0.10(2) 0.060(14) 0.003(14) 0.017(13) -0.026(16)
C36A 0.065(15) 0.12(2) 0.065(15) -0.034(16) 0.008(12) 0.010(15)
C37 0.046(10) 0.058(11) 0.045(10) -0.003(9) 0.020(8) 0.003(9)
C37A 0.054(11) 0.043(10) 0.056(11) -0.003(9) 0.016(9) -0.012(8)
C38 0.055(11) 0.060(12) 0.043(10) -0.005(9) 0.017(9) 0.010(9)
C38A 0.075(14) 0.072(14) 0.041(10) 0.013(10) 0.022(10) -0.008(11)
C39 0.066(13) 0.080(15) 0.045(10) -0.002(10) 0.025(10) 0.033(11)
C40 0.051(11) 0.088(16) 0.043(10) -0.014(10) 0.015(9) 0.024(11)
C40A 0.12(2) 0.073(16) 0.038(11) 0.006(10) 0.006(12) -0.037(15)
C39A 0.143(11) 0.100(9) 0.084(8) 0.001(7) 0.019(8) -0.042(8)
N7A 0.143(11) 0.100(9) 0.084(8) 0.001(7) 0.019(8) -0.042(8)
C43A 0.147(19) 0.106(17) 0.089(15) -0.002(14) 0.025(14) -0.047(15)
C42A 0.143(11) 0.100(9) 0.084(8) 0.001(7) 0.019(8) -0.042(8)
C41A 0.143(11) 0.100(9) 0.084(8) 0.001(7) 0.019(8) -0.042(8)
C41 0.073(15) 0.075(15) 0.056(12) -0.009(11) 0.017(11) 0.007(12)
C42 0.081(15) 0.053(12) 0.067(14) -0.017(11) 0.025(12) 0.004(11)
C43 0.076(14) 0.072(14) 0.025(8) -0.003(9) 0.003(9) 0.037(12)
C44 0.085(16) 0.078(16) 0.036(10) 0.008(10) 0.015(10) 0.031(13)
C44A 0.165(8) 0.165(8) 0.160(8) 0.002(4) 0.045(4) -0.006(4)
C45A 0.165(8) 0.165(8) 0.160(8) 0.002(4) 0.045(4) -0.006(4)
C46A 0.165(8) 0.165(8) 0.160(8) 0.002(4) 0.045(4) -0.006(4)
C47A 0.165(8) 0.165(8) 0.160(8) 0.002(4) 0.045(4) -0.006(4)
C48A 0.165(8) 0.165(8) 0.160(8) 0.002(4) 0.045(4) -0.006(4)
N8A 0.165(8) 0.165(8) 0.160(8) 0.002(4) 0.045(4) -0.006(4)
C45 0.094(18) 0.10(2) 0.058(13) 0.016(13) 0.050(13) 0.043(16)
C46 0.11(2) 0.12(2) 0.039(11) 0.003(13) 0.029(12) 0.037(18)
C47 0.12(2) 0.13(2) 0.032(10) 0.000(13) 0.031(13) 0.07(2)
C48 0.092(19) 0.10(2) 0.056(13) -0.009(13) 0.016(13) 0.050(17)
C49 0.084(18) 0.29(5) 0.13(2) 0.03(3) 0.024(16) 0.08(3)
C49A 0.027(8) 0.072(12) 0.034(8) -0.005(8) 0.009(6) 0.007(8)
C50 0.069(11) 0.25(3) 0.19(2) -0.03(2) 0.012(13) 0.045(16)
C50A 0.068(13) 0.084(15) 0.029(9) 0.004(9) 0.010(8) 0.028(11)
C51 0.069(11) 0.25(3) 0.19(2) -0.03(2) 0.012(13) 0.045(16)
C51A 0.071(15) 0.099(19) 0.044(11) 0.010(12) 0.002(10) 0.016(13)
C52 0.084(18) 0.29(5) 0.13(2) 0.03(3) 0.024(16) 0.08(3)
C52A 0.099(18) 0.084(16) 0.022(8) -0.004(9) 0.022(10) -0.002(13)
C53 0.069(11) 0.25(3) 0.19(2) -0.03(2) 0.012(13) 0.045(16)
C53A 0.070(14) 0.094(17) 0.042(11) -0.028(11) 0.030(10) -0.019(12)
C54 0.069(11) 0.25(3) 0.19(2) -0.03(2) 0.012(13) 0.045(16)
C54A 0.065(12) 0.057(11) 0.031(8) -0.005(8) 0.016(8) -0.005(9)
C55 0.23(2) 0.163(18) 0.101(12) 0.027(11) 0.055(14) 0.094(18)
C55A 0.045(10) 0.073(13) 0.028(8) -0.011(8) 0.015(7) -0.003(9)
C56 0.23(2) 0.163(18) 0.101(12) 0.027(11) 0.055(14) 0.094(18)
C56A 0.069(13) 0.063(13) 0.036(9) -0.014(9) 0.022(9) 0.008(10)
C57 0.23(2) 0.163(18) 0.101(12) 0.027(11) 0.055(14) 0.094(18)
C57A 0.100(18) 0.054(12) 0.038(10) -0.007(9) 0.015(11) 0.000(12)
C58 0.23(2) 0.163(18) 0.101(12) 0.027(11) 0.055(14) 0.094(18)
C58A 0.10(2) 0.050(12) 0.069(14) -0.010(11) 0.036(14) -0.022(13)
C59 0.23(2) 0.163(18) 0.101(12) 0.027(11) 0.055(14) 0.094(18)
C59A 0.061(13) 0.078(16) 0.068(14) -0.006(12) 0.015(11) -0.016(12)
C60 0.23(2) 0.163(18) 0.101(12) 0.027(11) 0.055(14) 0.094(18)
C60A 0.057(11) 0.061(12) 0.035(9) -0.014(8) 0.012(8) 0.000(9)
C61 0.074(15) 0.096(18) 0.051(12) -0.015(12) 0.028(11) -0.039(13)
C61A 0.061(12) 0.078(14) 0.029(8) 0.008(9) 0.022(8) 0.013(10)
C62 0.092(18) 0.086(18) 0.064(14) -0.015(13) 0.028(13) -0.037(15)
C62A 0.061(12) 0.063(13) 0.046(10) -0.005(9) 0.013(9) 0.005(10)
C63 0.19(4) 0.057(16) 0.09(2) -0.023(15) 0.06(2) -0.017(19)
C63A 0.100(19) 0.042(12) 0.072(15) -0.008(11) 0.013(13) -0.004(12)
C64 0.11(2) 0.09(2) 0.079(18) -0.023(16) 0.042(17) -0.030(18)
C64A 0.12(2) 0.053(13) 0.079(17) 0.009(12) 0.058(17) 0.010(15)
C65 0.074(16) 0.09(2) 0.078(17) 0.009(15) 0.023(13) -0.001(15)
C65A 0.09(2) 0.11(2) 0.13(3) 0.08(2) 0.04(2) 0.025(19)
C66 0.052(13) 0.12(2) 0.067(15) 0.004(15) 0.023(11) -0.006(14)
C66A 0.057(14) 0.14(3) 0.13(2) 0.08(2) 0.032(15) 0.002(16)
C67 0.073(12) 0.19(3) 0.073(13) 0.009(15) 0.016(10) -0.045(15)
C67A 0.029(8) 0.076(13) 0.032(8) 0.010(8) 0.010(6) 0.002(8)
C68 0.081(10) 0.22(2) 0.086(10) 0.045(12) -0.006(8) -0.072(13)
C68A 0.042(9) 0.078(14) 0.038(9) 0.002(9) 0.018(8) -0.009(9)
C69 0.081(10) 0.22(2) 0.086(10) 0.045(12) -0.006(8) -0.072(13)
C69A 0.038(10) 0.12(2) 0.042(10) -0.003(12) 0.009(8) -0.015(12)
C70 0.073(12) 0.19(3) 0.073(13) 0.009(15) 0.016(10) -0.045(15)
C70A 0.052(12) 0.093(17) 0.044(11) 0.007(11) 0.004(9) -0.018(11)
C71 0.081(10) 0.22(2) 0.086(10) 0.045(12) -0.006(8) -0.072(13)
C71A 0.038(10) 0.080(15) 0.077(14) 0.027(12) 0.026(10) 0.005(10)
C72 0.081(10) 0.22(2) 0.086(10) 0.045(12) -0.006(8) -0.072(13)
C72A 0.042(10) 0.072(14) 0.048(10) 0.009(10) 0.010(8) -0.005(9)
C73A 0.017(7) 0.069(12) 0.034(8) 0.002(8) 0.011(6) 0.003(7)
C74A 0.045(9) 0.063(12) 0.035(9) 0.010(8) 0.021(7) -0.003(8)
C75A 0.038(10) 0.083(15) 0.057(12) 0.005(11) 0.023(9) -0.016(10)
C76A 0.035(9) 0.070(13) 0.048(10) -0.001(9) 0.007(8) -0.013(9)
C77A 0.053(11) 0.066(13) 0.038(9) -0.002(9) 0.003(8) -0.005(9)
C78 0.091(10) 0.152(15) 0.063(8) 0.017(9) 0.017(7) -0.015(10)
C73 0.041(10) 0.111(19) 0.070(14) 0.029(13) 0.039(10) 0.029(12)
C74 0.091(10) 0.152(15) 0.063(8) 0.017(9) 0.017(7) -0.015(10)
C75 0.091(10) 0.152(15) 0.063(8) 0.017(9) 0.017(7) -0.015(10)
C76 0.09(2) 0.21(4) 0.068(17) 0.05(2) 0.010(15) -0.03(2)
C77 0.091(10) 0.152(15) 0.063(8) 0.017(9) 0.017(7) -0.015(10)
C78A 0.030(8) 0.073(13) 0.038(9) -0.001(9) 0.009(7) -0.009(8)
C79 0.131(18) 0.109(16) 0.076(12) -0.015(11) 0.056(12) -0.075(14)
C79A 0.041(9) 0.048(10) 0.059(11) 0.009(9) 0.026(8) 0.000(8)
C80 0.082(13) 0.096(15) 0.085(13) 0.003(11) 0.035(10) -0.023(11)
C80A 0.034(9) 0.073(14) 0.066(12) 0.030(11) 0.012(9) -0.007(9)
C81 0.112(17) 0.091(15) 0.105(16) 0.002(12) 0.055(14) -0.024(13)
C81A 0.049(12) 0.052(13) 0.11(2) 0.029(14) 0.018(13) 0.001(10)
C82 0.131(18) 0.109(16) 0.076(12) -0.015(11) 0.056(12) -0.075(14)
C82A 0.043(12) 0.091(19) 0.11(2) 0.033(17) 0.023(13) 0.025(12)
C83 0.112(17) 0.091(15) 0.105(16) 0.002(12) 0.055(14) -0.024(13)
C83A 0.077(17) 0.069(16) 0.12(2) -0.005(16) 0.038(17) -0.001(13)
C84 0.082(13) 0.096(15) 0.085(13) 0.003(11) 0.035(10) -0.023(11)
C84A 0.051(11) 0.048(11) 0.085(15) 0.003(10) 0.036(11) -0.007(9)
C85 0.129(19) 0.057(11) 0.126(18) -0.017(11) 0.077(16) -0.013(11)
C85A 0.030(8) 0.075(13) 0.044(10) -0.005(9) 0.011(7) 0.005(8)
C86 0.121(19) 0.075(14) 0.19(3) 0.015(16) 0.10(2) -0.010(13)
C86A 0.037(9) 0.094(17) 0.054(11) 0.020(11) 0.015(8) -0.001(10)
C87 0.13(2) 0.070(15) 0.25(4) -0.020(19) 0.09(2) -0.016(15)
C87A 0.051(12) 0.12(2) 0.055(12) 0.035(14) 0.022(10) 0.006(13)
C88 0.129(19) 0.057(11) 0.126(18) -0.017(11) 0.077(16) -0.013(11)
C88A 0.040(11) 0.106(19) 0.062(13) 0.007(13) 0.015(10) 0.015(12)
C89 0.13(2) 0.070(15) 0.25(4) -0.020(19) 0.09(2) -0.016(15)
C89A 0.035(9) 0.084(15) 0.052(11) -0.006(11) 0.004(8) 0.013(10)
C90 0.121(19) 0.075(14) 0.19(3) 0.015(16) 0.10(2) -0.010(13)
C90A 0.042(10) 0.081(14) 0.045(10) -0.002(10) 0.017(8) 0.000(10)
C91 0.027(8) 0.073(13) 0.039(9) -0.013(9) 0.016(7) -0.006(8)
C91A 0.073(11) 0.055(9) 0.101(13) -0.006(9) 0.036(10) 0.013(8)
C92 0.053(12) 0.098(18) 0.056(12) -0.030(12) 0.016(10) 0.003(12)
C92A 0.065(9) 0.118(14) 0.23(2) -0.090(15) 0.024(11) 0.016(9)
C93 0.068(15) 0.15(3) 0.052(13) -0.045(16) 0.003(12) 0.012(17)
C93A 0.065(9) 0.118(14) 0.23(2) -0.090(15) 0.024(11) 0.016(9)
C94 0.043(11) 0.14(3) 0.049(12) -0.007(14) 0.013(9) 0.012(14)
C94A 0.073(11) 0.055(9) 0.101(13) -0.006(9) 0.036(10) 0.013(8)
C95 0.035(9) 0.099(17) 0.060(12) -0.012(12) 0.018(9) 0.000(10)
C95A 0.065(9) 0.118(14) 0.23(2) -0.090(15) 0.024(11) 0.016(9)
C96 0.029(8) 0.093(16) 0.052(11) -0.017(11) 0.019(8) -0.014(9)
C96A 0.065(9) 0.118(14) 0.23(2) -0.090(15) 0.024(11) 0.016(9)
C97 0.027(8) 0.096(16) 0.042(10) 0.014(10) 0.013(7) 0.000(9)
C97A 0.030(8) 0.062(11) 0.030(8) 0.003(7) 0.015(6) 0.004(7)
C98 0.030(8) 0.075(13) 0.043(9) -0.004(9) 0.016(7) -0.012(8)
C98A 0.035(8) 0.063(11) 0.031(8) 0.008(8) 0.009(7) 0.000(8)
C99 0.039(10) 0.13(2) 0.045(11) 0.003(13) 0.012(9) 0.018(12)
C99A 0.026(7) 0.059(11) 0.029(8) 0.002(7) 0.006(6) 0.004(7)
C100 0.030(8) 0.065(12) 0.037(9) -0.009(8) 0.015(7) 0.001(8)
C101 0.032(8) 0.060(11) 0.037(8) 0.000(8) 0.016(7) 0.002(8)

loop_
_atom_type_symbol
_atom_type_description
_atom_type_scat_dispersion_real
_atom_type_scat_dispersion_imag
_atom_type_scat_source
C C 0.0181 0.0091 'International Tables Vol C Tables 4.2.6.8 and 6.1.1.4'
H H 0.0000 0.0000 'International Tables Vol C Tables 4.2.6.8 and 6.1.1.4'
Au Au -4.4197 7.2980 'International Tables Vol C Tables 4.2.6.8 and 6.1.1.4'
Cl Cl 0.3639 0.7018 'International Tables Vol C Tables 4.2.6.8 and 6.1.1.4'
N N 0.0311 0.0180 'International Tables Vol C Tables 4.2.6.8 and 6.1.1.4'
P P 0.2955 0.4335 'International Tables Vol C Tables 4.2.6.8 and 6.1.1.4'

loop_
_exptl_crystal_face_index_h
_exptl_crystal_face_index_k
_exptl_crystal_face_index_l
_exptl_crystal_face_perp_dist
_exptl_oxdiff_crystal_face_indexfrac_h
_exptl_oxdiff_crystal_face_indexfrac_k
_exptl_oxdiff_crystal_face_indexfrac_l
_exptl_oxdiff_crystal_face_x
_exptl_oxdiff_crystal_face_y
_exptl_oxdiff_crystal_face_z
-3 0 22 0.0756 -3.0011 -0.0002 21.9998 0.8424 0.4437 -0.2394
3 1 -22 0.0784 3.0010 1.0002 -21.9996 -0.8606 -0.4558 0.1534
0 -11 3 0.0992 0.0012 -11.0003 2.9983 0.3272 0.1776 0.9126
-1 11 1 0.1270 -1.0014 11.0003 1.0016 -0.1868 -0.0791 -0.9559
20 0 2 0.0887 19.9988 0.0000 2.0025 0.6470 -0.7562 -0.0299
-20 0 -2 0.0426 -19.9988 -0.0000 -2.0025 -0.6470 0.7562 0.0299
3 -11 -5 0.1103 3.0015 -11.0002 -5.0014 0.0746 -0.0587 0.9988
12 -1 15 0.0905 11.9987 -1.0001 15.0014 0.9878 -0.2372 -0.0829
13 8 -10 0.1147 12.9989 8.0003 -9.9972 -0.2015 -0.7558 -0.5834
17 -2 -17 0.1029 17.0003 -1.9999 -16.9983 -0.2013 -0.8955 0.3510
-18 -1 17 0.0728 -17.9999 -1.0002 16.9977 0.2279 0.9711 -0.0927

loop_
_geom_angle_atom_site_label_1
_geom_angle_atom_site_label_2
_geom_angle_atom_site_label_3
_geom_angle
P1 Au1 Au2 84.31(19)
C1 Au1 Au2 94.5(10)
C1 Au1 P1 172.9(10)
P1A Au1A Au2A 86.01(11)
C1A Au1A Au2A 99.5(17)
C1A Au1A P1A 171.9(17)
P2 Au2 Au1 83.3(3)
C1C Au2 Au1 92.3(9)
C1C Au2 P2 175.3(10)
P2A Au2A Au1A 83.60(12)
C13A Au2A Au1A 94.9(6)
C13A Au2A P2A 171.7(6)
P3 Au3 Au4 80.09(13)
C25 Au3 Au4 100.5(6)
C25 Au3 P3 177.0(8)
P3A Au3A Au4A 90.47(11)
C25A Au3A Au4A 95.9(6)
C25A Au3A P3A 173.6(7)
P4 Au4 Au3 89.39(13)
C37 Au4 Au3 96.8(5)
C37 Au4 P4 173.0(5)
P4A Au4A Au3A 85.59(11)
C37A Au4A Au3A 99.8(6)
C37A Au4A P4A 173.6(6)
C73 P1 Au1 108.5(5)
C73 P1 C79 99.5(11)
C73 P1 C98 102.7(8)
C79 P1 Au1 122.3(9)
C98 P1 Au1 116.0(7)
C98 P1 C79 105.0(9)
C73A P1A Au1A 109.4(5)
C73A P1A C79A 103.1(9)
C73A P1A C98A 103.4(8)
C79A P1A Au1A 114.1(6)
C79A P1A C98A 106.5(8)
C98A P1A Au1A 118.7(6)
C49 P2 Au2 107.4(14)
C55 P2 Au2 116.4(16)
C55 P2 C49 107(2)
C99 P2 Au2 116.2(8)
C99 P2 C49 103(2)
C99 P2 C55 105.7(16)
C49A P2A Au2A 117.9(5)
C49A P2A C55A 104.3(8)
C49A P2A C99A 102.6(8)
C55A P2A Au2A 113.2(6)
C55A P2A C99A 105.6(8)
C99A P2A Au2A 112.0(5)
C14 P3 Au3 116.7(7)
C61 P3 Au3 113.6(7)
C61 P3 C14 102.1(10)
C61 P3 C67 103.0(16)
C67 P3 Au3 114.2(12)
C67 P3 C14 105.8(11)
C61A P3A Au3A 112.9(6)
C61A P3A C101 99.9(8)
C67A P3A Au3A 113.2(7)
C67A P3A C61A 107.1(9)
C67A P3A C101 107.2(7)
C101 P3A Au3A 115.5(6)
C13 P4 Au4 116.1(7)
C13 P4 C85 105.2(12)
C85 P4 Au4 112.2(9)
C91 P4 Au4 112.3(6)
C91 P4 C13 107.6(8)
C91 P4 C85 102.4(13)
C85A P4A Au4A 112.9(7)
C85A P4A C91A 104.4(11)
C85A P4A C100 105.7(8)
C91A P4A Au4A 111.3(8)
C91A P4A C100 101.8(10)
C100 P4A Au4A 119.2(6)
C7 N1 C3 120(3)
C8 N2 C12 119(3)
C15A N3A C19A 116.4(19)
C20A N4A C24A 120(3)
C31 N5 C27 116(3)
C31A N5A C27A 118(2)
C36 N6 C32 114(2)
C32A N6A C36A 116(3)
C43 N7 C39 117(2)
C44 N8 C48 117(3)
C2 C1 Au1 170(3)
C2A C1A Au1A 167(7)
C1C C1B C16 165(6)
C1B C1C Au2 162(4)
Cl1S C1S Cl2S 142(5)
C1 C2 C4 175(3)
C1A C2A C4A 172(8)
Cl3S C2S Cl4S 103.3(16)
N1 C3 C4 120(4)
C4A C3A N1A 120.0
C3A C4A C2A 123(4)
C5A C4A C2A 117(4)
C5A C4A C3A 120.0
C4A C5A C6A 120.0
C5A C6A C7A 120.0
C6A C7A N1A 120.0
C6A C7A C8A 101(3)
N1A C7A C8A 139(3)
C7A N1A C3A 120.0
Cl5S C3S Cl6S 121(2)
C3 C4 C2 120(3)
C5 C4 C2 119(3)
C5 C4 C3 121(3)
Cl8S C4S Cl7S 95(2)
C4 C5 C6 119(3)
Cl9S C5S Cl10 113(3)
C7 C6 C5 116(3)
Cl11 C6S Cl12 112.0(14)
N1 C7 C6 124(3)
N1 C7 C8 118(2)
C6 C7 C8 118(3)
N2 C8 C7 118(3)
N2 C8 C9 123(3)
C9 C8 C7 118(3)
C9A C8A C7A 105(3)
C9A C8A N2A 120.0
N2A C8A C7A 134(3)
C10A C9A C8A 120.0
C9A C10A C11A 120.0
C10A C11A C12A 120.0
N2A C12A C11A 120.0
C12A N2A C8A 120.0
C10 C9 C8 117(3)
C11 C10 C9 121(3)
C10 C11 C12 118(3)
N2 C12 C11 123(3)
C97 C13 P4 122.2(13)
C14A C13A Au2A 175(2)
C97 C14 P3 121.2(14)
C13A C14A C16A 176(2)
C16 C15 N3 120.0
C15 C16 C1B 119(3)
C15 C16 C17 120.0
C17 C16 C1B 119(3)
C18 C17 C16 120.0
C19 C18 C17 120.0
N3 C19 C18 120.0
C20 C19 C18 126(3)
C20 C19 N3 113(3)
C19 N3 C15 120.0
N3A C15A C16A 127(2)
C15A C16A C14A 124(2)
C15A C16A C17A 115(2)
C17A C16A C14A 121.5(18)
C16A C17A C18A 122(2)
C19A C18A C17A 118(2)
N3A C19A C20A 115(2)
C18A C19A N3A 123(2)
C18A C19A C20A 123(3)
C19 C20 C21 127(3)
C19 C20 N4 112(3)
C21 C20 N4 120.0
C20 C21 C22 120.0
C23 C22 C21 120.0
C22 C23 C24 120.0
N4 C24 C23 120.0
C24 N4 C20 120.0
N4A C20A C19A 118(3)
N4A C20A C21A 117(3)
C21A C20A C19A 126(4)
C20A C21A C22A 124(4)
C23A C22A C21A 115(4)
C24A C23A C22A 122(3)
C23A C24A N4A 121(4)
C26 C25 Au3 173(2)
C26A C25A Au3A 171(2)
C25 C26 C28 177(3)
C25A C26A C28A 176(3)
C28 C27 N5 121(3)
C28A C27A N5A 121(2)
C27 C28 C26 121(2)
C29 C28 C26 121(2)
C29 C28 C27 117(2)
C27A C28A C26A 118(2)
C27A C28A C29A 118.3(19)
C29A C28A C26A 124(2)
C30 C29 C28 123(2)
C30A C29A C28A 119(2)
C31 C30 C29 118(2)
C31A C30A C29A 120(3)
N5 C31 C32 116(3)
C30 C31 N5 124(2)
C30 C31 C32 119(2)
N5A C31A C30A 122(2)
N5A C31A C32A 117(2)
C30A C31A C32A 120(2)
N6 C32 C31 117(2)
C33 C32 N6 122(2)
C33 C32 C31 121(2)
N6A C32A C31A 119(2)
C33A C32A N6A 123(2)
C33A C32A C31A 118(2)
C34 C33 C32 123(2)
C32A C33A C34A 121(3)
C33 C34 C35 120(3)
C33A C34A C35A 119(3)
C36 C35 C34 117(2)
C36A C35A C34A 119(3)
C35 C36 N6 124(3)
C35A C36A N6A 123(3)
C38 C37 Au4 172.2(19)
C38A C37A Au4A 173(2)
C37 C38 C40 178(2)
C37A C38A C40A 177(3)
C40 C39 N7 122(2)
C39 C40 C38 118(2)
C39 C40 C41 118.2(19)
C41 C40 C38 124(2)
C39A C40A C38A 118.0(17)
C39A C40A C41A 120.0
C41A C40A C38A 122.0(17)
N7A C39A C40A 120.0
C39A N7A C43A 120.0
N7A C43A C44A 105(2)
C42A C43A N7A 120.0
C42A C43A C44A 135(2)
C41A C42A C43A 120.0
C42A C41A C40A 120.0
C42 C41 C40 119(2)
C41 C42 C43 121(2)
N7 C43 C42 122.2(18)
N7 C43 C44 115(2)
C42 C43 C44 122(2)
N8 C44 C43 116(2)
N8 C44 C45 126(2)
C45 C44 C43 119(2)
C45A C44A C43A 132(3)
C45A C44A N8A 120.0
N8A C44A C43A 107(3)
C46A C45A C44A 120.0
C45A C46A C47A 120.0
C46A C47A C48A 120.0
N8A C48A C47A 120.0
C48A N8A C44A 120.0
C46 C45 C44 113(3)
C47 C46 C45 123(3)
C46 C47 C48 118(2)
N8 C48 C47 124(3)
C50 C49 P2 122(5)
C50 C49 C54 113(4)
C54 C49 P2 124(3)
C50A C49A P2A 122.1(13)
C50A C49A C54A 117.8(16)
C54A C49A P2A 119.7(13)
C49 C50 C51 128(6)
C49A C50A C51A 119.8(19)
C52 C51 C50 116(5)
C52A C51A C50A 122(2)
C51 C52 C53 129(5)
C51A C52A C53A 117.6(18)
C52 C53 C54 111(5)
C54A C53A C52A 120.9(19)
C53 C54 C49 121(4)
C53A C54A C49A 122(2)
C56 C55 P2 124(3)
C60 C55 P2 119(4)
C60 C55 C56 116(5)
C56A C55A P2A 118.1(15)
C60A C55A P2A 121.3(16)
C60A C55A C56A 120(2)
C57 C56 C55 122(5)
C55A C56A C57A 119(2)
C56 C57 C58 126(5)
C58A C57A C56A 121(2)
C57 C58 C59 113(5)
C57A C58A C59A 120(2)
C60 C59 C58 120(4)
C58A C59A C60A 121(2)
C55 C60 C59 120(5)
C55A C60A C59A 118(2)
C62 C61 P3 119(2)
C66 C61 P3 124.7(19)
C66 C61 C62 116(3)
C62A C61A P3A 120.6(16)
C62A C61A C66A 118(2)
C66A C61A P3A 121.2(19)
C63 C62 C61 120(3)
C61A C62A C63A 119(2)
C62 C63 C64 124(3)
C64A C63A C62A 124(3)
C63 C64 C65 118(3)
C63A C64A C65A 119(2)
C64 C65 C66 120(3)
C64A C65A C66A 120(3)
C61 C66 C65 121(2)
C65A C66A C61A 119(3)
C68 C67 P3 119(3)
C68 C67 C72 121(3)
C72 C67 P3 120(3)
C68A C67A P3A 119.1(13)
C72A C67A P3A 123.5(15)
C72A C67A C68A 117.4(17)
C67 C68 C69 119(3)
C69A C68A C67A 122.2(19)
C70 C69 C68 118(3)
C68A C69A C70A 119(2)
C69 C70 C71 120(3)
C71A C70A C69A 119.8(19)
C72 C71 C70 120(3)
C72A C71A C70A 120(2)
C71 C72 C67 120(3)
C67A C72A C71A 122(2)
C74A C73A P1A 116.2(12)
C74A C73A C78A 118.9(15)
C78A C73A P1A 124.8(13)
C73A C74A C75A 120.6(16)
C76A C75A C74A 120.9(16)
C77A C76A C75A 118.7(17)
C76A C77A C78A 120.7(17)
C73 C78 C77 120.0
C78 C73 P1 115.0(10)
C78 C73 C74 120.0
C74 C73 P1 125.0(10)
C75 C74 C73 120.0
C74 C75 C76 120.0
C77 C76 C75 120.0
C76 C77 C78 120.0
C73A C78A C77A 120.1(16)
C80 C79 P1 119(2)
C84 C79 P1 117(3)
C84 C79 C80 124(3)
C80A C79A P1A 119.0(16)
C84A C79A P1A 122.0(16)
C84A C79A C80A 119(2)
C81 C80 C79 122(3)
C81A C80A C79A 121(2)
C80 C81 C82 116(3)
C82A C81A C80A 121(3)
C81 C82 C83 122(4)
C81A C82A C83A 121(2)
C82 C83 C84 122(3)
C82A C83A C84A 118(3)
C79 C84 C83 114(3)
C79A C84A C83A 119(2)
C86 C85 P4 122(3)
C90 C85 P4 115(3)
C90 C85 C86 123(3)
C86A C85A P4A 120.9(16)
C90A C85A P4A 121.3(16)
C90A C85A C86A 117.8(18)
C85 C86 C87 116(4)
C85A C86A C87A 119(2)
C88 C87 C86 119(4)
C88A C87A C86A 122(2)
C87 C88 C89 126(3)
C87A C88A C89A 121(2)
C88 C89 C90 115(4)
C90A C89A C88A 115(2)
C85 C90 C89 119(4)
C85A C90A C89A 124(2)
C92 C91 P4 122.4(17)
C96 C91 P4 119.8(14)
C96 C91 C92 117.6(19)
C92A C91A P4A 117(2)
C96A C91A P4A 124(2)
C96A C91A C92A 118(3)
C93 C92 C91 119(2)
C91A C92A C93A 123(3)
C92 C93 C94 124(2)
C92A C93A C94A 115(3)
C93 C94 C95 120(2)
C95A C94A C93A 119(3)
C94 C95 C96 119(2)
C94A C95A C96A 122(3)
C91 C96 C95 120.5(19)
C91A C96A C95A 122(3)
C13 C97 C98 107.1(16)
C13 C97 C99 108.9(18)
C14 C97 C13 111.4(14)
C14 C97 C98 109.1(17)
C14 C97 C99 107.1(17)
C98 C97 C99 113.3(15)
C98A C97A C99A 113.0(12)
C98A C97A C101 107.7(13)
C99A C97A C101 105.8(14)
C100 C97A C98A 107.1(15)
C100 C97A C99A 109.2(13)
C100 C97A C101 114.2(13)
C97 C98 P1 120.6(13)
C97A C98A P1A 120.2(11)
C97 C99 P2 121.2(18)
C97A C99A P2A 119.5(11)
C97A C100 P4A 123.6(13)
C97A C101 P3A 122.4(13)

loop_
_geom_bond_atom_site_label_1
_geom_bond_atom_site_label_2
_geom_bond_distance
Au1 Au2 3.259(3)
Au1 P1 2.260(5)
Au1 C1 1.93(3)
Au1A Au2A 2.9445(12)
Au1A P1A 2.287(4)
Au1A C1A 2.07(6)
Au2 P2 2.220(8)
Au2 C1C 1.910(17)
Au2A P2A 2.287(4)
Au2A C13A 2.006(19)
Au3 Au4 3.0310(11)
Au3 P3 2.290(6)
Au3 C25 2.00(2)
Au3A Au4A 3.0356(10)
Au3A P3A 2.269(4)
Au3A C25A 2.01(2)
Au4 P4 2.273(4)
Au4 C37 2.045(18)
Au4A P4A 2.275(4)
Au4A C37A 2.006(19)
Cl1S C1S 1.43(6)
Cl2S C1S 1.55(6)
Cl3S C2S 1.773(19)
Cl4S C2S 1.784(19)
Cl5S C3S 1.66(2)
Cl6S C3S 1.69(2)
Cl7S C4S 1.80(2)
Cl8S C4S 1.77(2)
Cl9S C5S 1.70(5)
Cl10 C5S 1.70(5)
Cl11 C6S 1.75(3)
Cl12 C6S 1.76(2)
P1 C73 1.839(13)
P1 C79 1.86(4)
P1 C98 1.855(18)
P1A C73A 1.790(16)
P1A C79A 1.801(19)
P1A C98A 1.850(17)
P2 C49 1.85(5)
P2 C55 1.85(5)
P2 C99 1.83(3)
P2A C49A 1.812(17)
P2A C55A 1.83(2)
P2A C99A 1.842(17)
P3 C14 1.861(18)
P3 C61 1.80(3)
P3 C67 1.82(3)
P3A C61A 1.83(2)
P3A C67A 1.797(17)
P3A C101 1.834(16)
P4 C13 1.827(19)
P4 C85 1.84(3)
P4 C91 1.788(18)
P4A C85A 1.795(18)
P4A C91A 1.84(2)
P4A C100 1.842(16)
N1 C3 1.34(4)
N1 C7 1.22(4)
N2 C8 1.32(4)
N2 C12 1.33(4)
N3A C15A 1.32(3)
N3A C19A 1.38(3)
N4A C20A 1.32(4)
N4A C24A 1.38(3)
N5 C27 1.41(3)
N5 C31 1.34(3)
N5A C27A 1.38(2)
N5A C31A 1.34(3)
N6 C32 1.42(3)
N6 C36 1.39(3)
N6A C32A 1.32(3)
N6A C36A 1.41(3)
N7 C39 1.39(2)
N7 C43 1.35(3)
N8 C44 1.34(3)
N8 C48 1.34(3)
C1 C2 1.28(4)
C1A C2A 1.09(7)
C1B C1C 1.26(4)
C1B C16 1.55(4)
C2 C4 1.49(4)
C2A C4A 1.50(6)
C3 C4 1.39(4)
C3A C4A 1.3900
C3A N1A 1.3900
C4A C5A 1.3900
C5A C6A 1.3900
C6A C7A 1.3900
C7A N1A 1.3900
C7A C8A 1.545(10)
C4 C5 1.24(4)
C5 C6 1.45(4)
C6 C7 1.38(4)
C7 C8 1.55(4)
C8 C9 1.40(4)
C8A C9A 1.3900
C8A N2A 1.3900
C9A C10A 1.3900
C10A C11A 1.3900
C11A C12A 1.3900
C12A N2A 1.3900
C9 C10 1.40(3)
C10 C11 1.36(4)
C11 C12 1.40(4)
C13 C97 1.54(3)
C13A C14A 1.22(3)
C14 C97 1.52(3)
C14A C16A 1.41(3)
C15 C16 1.3900
C15 N3 1.3900
C16 C17 1.3900
C17 C18 1.3900
C18 C19 1.3900
C19 N3 1.3900
C19 C20 1.35(3)
C15A C16A 1.37(3)
C16A C17A 1.38(3)
C17A C18A 1.41(3)
C18A C19A 1.34(3)
C19A C20A 1.45(3)
C20 C21 1.3900
C20 N4 1.3900
C21 C22 1.3900
C22 C23 1.3900
C23 C24 1.3900
C24 N4 1.3900
C20A C21A 1.32(5)
C21A C22A 1.38(4)
C22A C23A 1.34(5)
C23A C24A 1.27(5)
C25 C26 1.17(3)
C25A C26A 1.16(3)
C26 C28 1.49(3)
C26A C28A 1.48(3)
C27 C28 1.36(4)
C27A C28A 1.38(3)
C28 C29 1.36(3)
C28A C29A 1.39(4)
C29 C30 1.35(3)
C29A C30A 1.35(3)
C30 C31 1.33(3)
C30A C31A 1.34(3)
C31 C32 1.48(3)
C31A C32A 1.51(3)
C32 C33 1.35(3)
C32A C33A 1.32(3)
C33 C34 1.31(3)
C33A C34A 1.33(3)
C34 C35 1.41(4)
C34A C35A 1.42(4)
C35 C36 1.37(4)
C35A C36A 1.28(4)
C37 C38 1.13(3)
C37A C38A 1.20(3)
C38 C40 1.43(2)
C38A C40A 1.45(2)
C39 C40 1.38(3)
C40 C41 1.42(3)
C40A C39A 1.3900
C40A C41A 1.3900
C39A N7A 1.3900
N7A C43A 1.3900
C43A C42A 1.3900
C43A C44A 1.506(10)
C42A C41A 1.3900
C41 C42 1.35(3)
C42 C43 1.38(3)
C43 C44 1.50(3)
C44 C45 1.42(4)
C44A C45A 1.3900
C44A N8A 1.3900
C45A C46A 1.3900
C46A C47A 1.3900
C47A C48A 1.3900
C48A N8A 1.3900
C45 C46 1.41(3)
C46 C47 1.36(4)
C47 C48 1.37(4)
C49 C50 1.22(6)
C49 C54 1.50(7)
C49A C50A 1.37(2)
C49A C54A 1.37(2)
C50 C51 1.44(5)
C50A C51A 1.42(3)
C51 C52 1.25(7)
C51A C52A 1.33(3)
C52 C53 1.37(6)
C52A C53A 1.40(3)
C53 C54 1.44(5)
C53A C54A 1.35(3)
C55 C56 1.46(7)
C55 C60 1.35(5)
C55A C56A 1.40(3)
C55A C60A 1.38(3)
C56 C57 1.26(6)
C56A C57A 1.40(3)
C57 C58 1.36(5)
C57A C58A 1.32(3)
C58 C59 1.49(6)
C58A C59A 1.38(3)
C59 C60 1.42(6)
C59A C60A 1.39(3)
C61 C62 1.44(3)
C61 C66 1.38(4)
C61A C62A 1.36(3)
C61A C66A 1.43(3)
C62 C63 1.32(4)
C62A C63A 1.37(3)
C63 C64 1.36(4)
C63A C64A 1.31(3)
C64 C65 1.37(4)
C64A C65A 1.37(4)
C65 C66 1.41(4)
C65A C66A 1.39(4)
C67 C68 1.29(4)
C67 C72 1.41(5)
C67A C68A 1.39(3)
C67A C72A 1.38(3)
C68 C69 1.50(4)
C68A C69A 1.39(3)
C69 C70 1.36(5)
C69A C70A 1.39(3)
C70 C71 1.39(4)
C70A C71A 1.39(3)
C71 C72 1.37(4)
C71A C72A 1.38(3)
C73A C74A 1.38(2)
C73A C78A 1.40(2)
C74A C75A 1.39(3)
C75A C76A 1.39(3)
C76A C77A 1.38(3)
C77A C78A 1.41(2)
C78 C73 1.3900
C78 C77 1.3900
C73 C74 1.3900
C74 C75 1.3900
C75 C76 1.3900
C76 C77 1.3900
C79 C80 1.41(4)
C79 C84 1.38(4)
C79A C80A 1.42(3)
C79A C84A 1.33(3)
C80 C81 1.40(4)
C80A C81A 1.34(3)
C81 C82 1.41(4)
C81A C82A 1.33(4)
C82 C83 1.42(4)
C82A C83A 1.39(4)
C83 C84 1.45(4)
C83A C84A 1.46(3)
C85 C86 1.40(5)
C85 C90 1.38(5)
C85A C86A 1.38(3)
C85A C90A 1.38(3)
C86 C87 1.42(4)
C86A C87A 1.40(3)
C87 C88 1.32(5)
C87A C88A 1.33(4)
C88 C89 1.38(5)
C88A C89A 1.42(3)
C89 C90 1.43(4)
C89A C90A 1.39(3)
C91 C92 1.42(3)
C91 C96 1.39(3)
C91A C92A 1.33(4)
C91A C96A 1.32(4)
C92 C93 1.34(3)
C92A C93A 1.37(4)
C93 C94 1.34(4)
C93A C94A 1.47(4)
C94 C95 1.36(3)
C94A C95A 1.25(4)
C95 C96 1.42(3)
C95A C96A 1.36(4)
C97 C98 1.54(2)
C97 C99 1.56(2)
C97A C98A 1.55(2)
C97A C99A 1.56(2)
C97A C100 1.54(2)
C97A C101 1.57(2)
